data_1567420
loop_
_publ_author_name
'Dhara, Debabrata'
'Fantuzzi, Felipe'
'H\"arterich, Marcel'
'Dewhurst, Rian D.'
'Krummenacher, Ivo'
'Arrowsmith, Merle'
'Pranckevicius, Conor'
'Braunschweig, Holger'

_publ_section_title
;
 Stepwise reduction of a base-stabilised ferrocenyl aluminium(iii)
 dihalide for the synthesis of structurally-diverse dialane species
;
_journal_issue 33
_journal_name_full 'Chemical Science'
_journal_page_first 9693
_journal_page_last 9700
_journal_paper_doi 10.1039/D2SC02783F
_journal_volume 13
_journal_year 2022
_chemical_formula_moiety 'C96 H136 Al2 Fe2 N4'
_chemical_formula_sum 'C96 H136 Al2 Fe2 N4'
_chemical_formula_weight 1511.74
_space_group_crystal_system monoclinic
_space_group_IT_number 14
_space_group_name_Hall '-P 2yn'
_space_group_name_H-M_alt 'P 1 21/n 1'
_atom_sites_solution_hydrogens mixed
_atom_sites_solution_primary dual
_atom_sites_solution_secondary difmap
_audit_creation_method 'CIF-fill 1.2x (K.Radacki, 2005-21)'
_audit_update_record
;
2022-04-17 deposited with the CCDC.	2022-08-01 downloaded from the CCDC.
;
_cell_angle_alpha 90
_cell_angle_beta 91.562(13)
_cell_angle_gamma 90
_cell_formula_units_Z 4
_cell_length_a 15.996(8)
_cell_length_b 29.021(14)
_cell_length_c 19.433(10)
_cell_measurement_reflns_used 9960
_cell_measurement_temperature 100(2)
_cell_measurement_theta_max 25.35
_cell_measurement_theta_min 2.21
_cell_volume 9018(8)
_computing_data_collection 'BIS 2011.8 / APEX2 ver. 2014.9 (Bruker AXS)'
_computing_molecular_graphics 'ShelXLe (Huebschle et all, 2011)'
_computing_publication_material 'SHELXL-2018/3 (Sheldrick, 2018)'
_computing_structure_refinement 'SHELXL-2018/3 (Sheldrick, 2018)'
_computing_structure_solution 'SHELXT (Sheldrick, 2014)'
_diffrn_ambient_environment N~2~
_diffrn_ambient_temperature 296(2)
_diffrn_detector CCD
_diffrn_detector_area_resol_mean 4.166
_diffrn_detector_type Apex2
_diffrn_measured_fraction_theta_full 0.997
_diffrn_measured_fraction_theta_max 0.997
_diffrn_measurement_device 'four-circle diffractometer'
_diffrn_measurement_device_type 'Bruker X8-APEX II'
_diffrn_measurement_method '\f and \w scans'
_diffrn_radiation_monochromator 'multi-layer mirror'
_diffrn_radiation_type MoK\a
_diffrn_radiation_wavelength 0.71073
_diffrn_reflns_av_R_equivalents 0.1216
_diffrn_reflns_av_unetI/netI 0.0838
_diffrn_reflns_Laue_measured_fraction_full 0.997
_diffrn_reflns_Laue_measured_fraction_max 0.997
_diffrn_reflns_limit_h_max 19
_diffrn_reflns_limit_h_min -19
_diffrn_reflns_limit_k_max 34
_diffrn_reflns_limit_k_min -34
_diffrn_reflns_limit_l_max 23
_diffrn_reflns_limit_l_min -23
_diffrn_reflns_number 111641
_diffrn_reflns_point_group_measured_fraction_full 0.997
_diffrn_reflns_point_group_measured_fraction_max 0.997
_diffrn_reflns_theta_full 25.382
_diffrn_reflns_theta_max 25.382
_diffrn_reflns_theta_min 1.261
_diffrn_source 'rotating-anode X-ray tube'
_diffrn_source_type 'Nonius FR-591'
_exptl_absorpt_coefficient_mu 0.386
_exptl_absorpt_correction_T_max 0.6565
_exptl_absorpt_correction_T_min 0.5802
_exptl_absorpt_correction_type multi-scan
_exptl_absorpt_process_details 'SadAbs 2016/2 (Bruker AXS)'
_exptl_crystal_colour orange
_exptl_crystal_density_diffrn 1.113
_exptl_crystal_description block
_exptl_crystal_F_000 3272
_exptl_crystal_size_max 0.525
_exptl_crystal_size_mid 0.260
_exptl_crystal_size_min 0.234
_refine_diff_density_max 0.605
_refine_diff_density_min -0.551
_refine_diff_density_rms 0.075
_refine_ls_extinction_method none
_refine_ls_goodness_of_fit_ref 1.057
_refine_ls_hydrogen_treatment mixed
_refine_ls_matrix_type full
_refine_ls_number_parameters 1106
_refine_ls_number_reflns 16515
_refine_ls_number_restraints 1141
_refine_ls_restrained_S_all 1.027
_refine_ls_R_factor_all 0.0833
_refine_ls_R_factor_gt 0.0590
_refine_ls_shift/su_max 0.001
_refine_ls_shift/su_mean 0.000
_refine_ls_structure_factor_coef Fsqd
_refine_ls_weighting_details 'w=1/[\s^2^(Fo^2^)+(0.0479P)^2^+14.0878P] where P=(Fo^2^+2Fc^2^)/3'
_refine_ls_weighting_scheme calc
_refine_ls_wR_factor_gt 0.1457
_refine_ls_wR_factor_ref 0.1596
_reflns_Friedel_coverage 0.000
_reflns_number_gt 12605
_reflns_number_total 16515
_reflns_threshold_expression 'I > 2\s(I)'
_cod_data_source_file d2sc02783f2.cif
_cod_data_source_block test1
_cod_depositor_comments 'Adding full bibliography for 1567415--1567421.cif.'
_cod_original_sg_symbol_H-M 'P 21/n'
_cod_database_code 1567420
_shelx_shelxl_version_number 2018/3
_shelx_space_group_comment
;
The symmetry employed for this shelxl refinement is uniquely defined
by the following loop, which should always be used as a source of
symmetry information in preference to the above space-group names.
They are only intended as comments.
;

loop_
_space_group_symop_operation_xyz
'x, y, z'
'-x+1/2, y+1/2, -z+1/2'
'-x, -y, -z'
'x-1/2, -y-1/2, z-1/2'

loop_
_atom_site_label
_atom_site_type_symbol
_atom_site_fract_x
_atom_site_fract_y
_atom_site_fract_z
_atom_site_U_iso_or_equiv
_atom_site_adp_type
_atom_site_occupancy
_atom_site_site_symmetry_order
_atom_site_calc_flag
_atom_site_refinement_flags_posn
_atom_site_refinement_flags_adp
_atom_site_refinement_flags_occupancy
_atom_site_disorder_assembly
_atom_site_disorder_group
C1_1 C 0.5071(9) 0.5801(6) 0.8683(12) 0.0178(12) Uani 0.571(6) 1 d D U P A 1
C2_1 C 0.4507(6) 0.6166(4) 0.8725(5) 0.0188(14) Uani 0.571(6) 1 d D U P A 1
H2_1 H 0.466949 0.643395 0.897534 0.023 Uiso 0.571(6) 1 calc R U P A 1
C3_1 C 0.3716(5) 0.6151(3) 0.8413(4) 0.0217(13) Uani 0.571(6) 1 d D U P A 1
C4_1 C 0.3490(7) 0.5760(3) 0.8043(4) 0.0198(14) Uani 0.571(6) 1 d D U P A 1
H4_1 H 0.294926 0.574118 0.783121 0.024 Uiso 0.571(6) 1 calc R U P A 1
C5_1 C 0.4050(8) 0.5389(5) 0.7977(10) 0.0192(11) Uani 0.571(6) 1 d D U P A 1
C6_1 C 0.4850(9) 0.5429(6) 0.8256(12) 0.0182(12) Uani 0.571(6) 1 d D U P A 1
H6_1 H 0.525573 0.520098 0.815690 0.022 Uiso 0.571(6) 1 calc R U P A 1
C7_1 C 0.3712(9) 0.4951(4) 0.7619(8) 0.0239(12) Uani 0.571(6) 1 d D U P A 1
C8_1 C 0.3105(8) 0.5087(6) 0.7036(7) 0.032(3) Uani 0.571(6) 1 d D U P A 1
H8A_1 H 0.338419 0.529781 0.672188 0.048 Uiso 0.571(6) 1 calc R U P A 1
H8B_1 H 0.261772 0.524042 0.722725 0.048 Uiso 0.571(6) 1 calc R U P A 1
H8C_1 H 0.292385 0.481057 0.678394 0.048 Uiso 0.571(6) 1 calc R U P A 1
C9_1 C 0.3242(8) 0.4665(6) 0.8154(8) 0.033(3) Uani 0.571(6) 1 d D U P A 1
H9A_1 H 0.275555 0.483927 0.830669 0.049 Uiso 0.571(6) 1 calc R U P A 1
H9B_1 H 0.361609 0.460116 0.855038 0.049 Uiso 0.571(6) 1 calc R U P A 1
H9C_1 H 0.305532 0.437429 0.794578 0.049 Uiso 0.571(6) 1 calc R U P A 1
C10_1 C 0.4438(11) 0.4663(6) 0.7344(9) 0.031(3) Uani 0.571(6) 1 d D U P A 1
H10A_1 H 0.421419 0.439111 0.710313 0.046 Uiso 0.571(6) 1 calc R U P A 1
H10B_1 H 0.480370 0.456421 0.772960 0.046 Uiso 0.571(6) 1 calc R U P A 1
H10C_1 H 0.475966 0.484944 0.702473 0.046 Uiso 0.571(6) 1 calc R U P A 1
C11_1 C 0.3100(4) 0.6556(2) 0.8472(4) 0.0289(13) Uani 0.571(6) 1 d D U P A 1
C12_1 C 0.2366(5) 0.6400(3) 0.8911(5) 0.0410(18) Uani 0.571(6) 1 d D U P A 1
H12A_1 H 0.195966 0.665173 0.894167 0.061 Uiso 0.571(6) 1 calc R U P A 1
H12B_1 H 0.257521 0.631914 0.937375 0.061 Uiso 0.571(6) 1 calc R U P A 1
H12C_1 H 0.209574 0.613124 0.869681 0.061 Uiso 0.571(6) 1 calc R U P A 1
C13_1 C 0.2772(4) 0.6696(2) 0.7752(4) 0.0435(18) Uani 0.571(6) 1 d D U P A 1
H13A_1 H 0.324330 0.677933 0.746586 0.065 Uiso 0.571(6) 1 calc R U P A 1
H13B_1 H 0.239541 0.696053 0.779060 0.065 Uiso 0.571(6) 1 calc R U P A 1
H13C_1 H 0.246680 0.643695 0.754055 0.065 Uiso 0.571(6) 1 calc R U P A 1
C14_1 C 0.3505(8) 0.6975(3) 0.8824(6) 0.035(2) Uani 0.571(6) 1 d D U P A 1
H14A_1 H 0.399561 0.706987 0.856830 0.053 Uiso 0.571(6) 1 calc R U P A 1
H14B_1 H 0.367743 0.689355 0.929623 0.053 Uiso 0.571(6) 1 calc R U P A 1
H14C_1 H 0.310135 0.722839 0.883226 0.053 Uiso 0.571(6) 1 calc R U P A 1
C1_111 C 0.5079(12) 0.5799(9) 0.8665(16) 0.0182(14) Uani 0.429(6) 1 d D U P A 2
C2_111 C 0.4805(12) 0.5439(8) 0.8239(15) 0.0185(15) Uani 0.429(6) 1 d D U P A 2
H2_111 H 0.519446 0.520911 0.811402 0.022 Uiso 0.429(6) 1 calc R U P A 2
C3_111 C 0.3985(11) 0.5404(6) 0.7991(14) 0.0196(13) Uani 0.429(6) 1 d D U P A 2
C4_111 C 0.3429(9) 0.5750(5) 0.8204(6) 0.0207(16) Uani 0.429(6) 1 d D U P A 2
H4_111 H 0.285754 0.572880 0.806116 0.025 Uiso 0.429(6) 1 calc R U P A 2
C5_111 C 0.3678(7) 0.6122(4) 0.8614(5) 0.0216(14) Uani 0.429(6) 1 d D U P A 2
C6_111 C 0.4501(8) 0.6130(6) 0.8867(7) 0.0187(16) Uani 0.429(6) 1 d D U P A 2
H6_111 H 0.467249 0.636426 0.918263 0.022 Uiso 0.429(6) 1 calc R U P A 2
C7_111 C 0.3056(5) 0.6497(3) 0.8831(5) 0.0266(15) Uani 0.429(6) 1 d D U P A 2
C8_111 C 0.2179(5) 0.6418(4) 0.8538(6) 0.037(2) Uani 0.429(6) 1 d D U P A 2
H8A_111 H 0.219639 0.639451 0.803551 0.056 Uiso 0.429(6) 1 calc R U P A 2
H8B_111 H 0.181925 0.667622 0.866336 0.056 Uiso 0.429(6) 1 calc R U P A 2
H8C_111 H 0.195427 0.613127 0.872575 0.056 Uiso 0.429(6) 1 calc R U P A 2
C9_111 C 0.3366(10) 0.6968(4) 0.8594(7) 0.032(3) Uani 0.429(6) 1 d D U P A 2
H9A_111 H 0.343136 0.696392 0.809415 0.048 Uiso 0.429(6) 1 calc R U P A 2
H9B_111 H 0.390540 0.703629 0.882198 0.048 Uiso 0.429(6) 1 calc R U P A 2
H9C_111 H 0.295846 0.720499 0.871375 0.048 Uiso 0.429(6) 1 calc R U P A 2
C10_111 C 0.2995(5) 0.6488(3) 0.9626(4) 0.032(2) Uani 0.429(6) 1 d D U P A 2
H10A_111 H 0.261681 0.673264 0.977255 0.048 Uiso 0.429(6) 1 calc R U P A 2
H10B_111 H 0.355161 0.653787 0.983702 0.048 Uiso 0.429(6) 1 calc R U P A 2
H10C_111 H 0.277949 0.618855 0.977105 0.048 Uiso 0.429(6) 1 calc R U P A 2
C11_111 C 0.3711(12) 0.4951(6) 0.7644(10) 0.0239(15) Uani 0.429(6) 1 d D U P A 2
C12_111 C 0.2969(11) 0.5007(7) 0.7139(10) 0.029(3) Uani 0.429(6) 1 d D U P A 2
H12A_111 H 0.310998 0.523100 0.678361 0.043 Uiso 0.429(6) 1 calc R U P A 2
H12B_111 H 0.248162 0.511551 0.738685 0.043 Uiso 0.429(6) 1 calc R U P A 2
H12C_111 H 0.283962 0.470904 0.692274 0.043 Uiso 0.429(6) 1 calc R U P A 2
C13_111 C 0.3450(11) 0.4611(8) 0.8214(11) 0.031(3) Uani 0.429(6) 1 d D U P A 2
H13A_111 H 0.327422 0.431870 0.800458 0.046 Uiso 0.429(6) 1 calc R U P A 2
H13B_111 H 0.298575 0.474312 0.846726 0.046 Uiso 0.429(6) 1 calc R U P A 2
H13C_111 H 0.392654 0.455733 0.853212 0.046 Uiso 0.429(6) 1 calc R U P A 2
C14_111 C 0.4413(14) 0.4724(8) 0.7237(12) 0.027(3) Uani 0.429(6) 1 d D U P A 2
H14A_111 H 0.418381 0.446504 0.696822 0.040 Uiso 0.429(6) 1 calc R U P A 2
H14B_111 H 0.484944 0.461052 0.755848 0.040 Uiso 0.429(6) 1 calc R U P A 2
H14C_111 H 0.465411 0.495052 0.692596 0.040 Uiso 0.429(6) 1 calc R U P A 2
C1_2 C 0.64184(18) 0.43658(10) 0.62786(16) 0.0166(6) Uani 1 1 d D . . . .
C2_2 C 0.70114(18) 0.42057(10) 0.67663(15) 0.0174(6) Uani 1 1 d D . . . .
H2_2 H 0.750570 0.437983 0.685448 0.021 Uiso 1 1 calc R U . . .
C3_2 C 0.68908(18) 0.37985(10) 0.71222(16) 0.0186(7) Uani 1 1 d D . . . .
C4_2 C 0.61482(19) 0.35539(10) 0.69964(16) 0.0189(7) Uani 1 1 d D . . . .
H4_2 H 0.605971 0.327486 0.723941 0.023 Uiso 1 1 calc R U . . .
C5_2 C 0.55347(18) 0.37054(10) 0.65271(16) 0.0169(6) Uani 1 1 d D . . . .
C6_2 C 0.56790(18) 0.41146(10) 0.61773(16) 0.0169(6) Uani 1 1 d D . . . .
H6_2 H 0.526392 0.422665 0.586084 0.020 Uiso 1 1 calc R U . . .
C7_2 C 0.47476(19) 0.34089(10) 0.63949(17) 0.0212(7) Uani 1 1 d D . . . .
C8_2 C 0.4108(2) 0.36426(11) 0.59110(18) 0.0262(8) Uani 1 1 d D . . . .
H8A_2 H 0.435929 0.369682 0.546377 0.039 Uiso 1 1 calc R U . . .
H8B_2 H 0.393851 0.393751 0.610940 0.039 Uiso 1 1 calc R U . . .
H8C_2 H 0.361730 0.344335 0.584977 0.039 Uiso 1 1 calc R U . . .
C9_2 C 0.5006(2) 0.29516(11) 0.6076(2) 0.0304(8) Uani 1 1 d D . . . .
H9A_2 H 0.451501 0.275149 0.602289 0.046 Uiso 1 1 calc R U . . .
H9B_2 H 0.542535 0.280145 0.637724 0.046 Uiso 1 1 calc R U . . .
H9C_2 H 0.524336 0.300827 0.562457 0.046 Uiso 1 1 calc R U . . .
C10_2 C 0.4317(2) 0.33064(12) 0.70795(19) 0.0313(8) Uani 1 1 d D . . . .
H10A_2 H 0.381576 0.311968 0.698858 0.047 Uiso 1 1 calc R U . . .
H10B_2 H 0.415849 0.359694 0.729735 0.047 Uiso 1 1 calc R U . . .
H10C_2 H 0.470387 0.313751 0.738724 0.047 Uiso 1 1 calc R U . . .
C11_2 C 0.7562(2) 0.35967(10) 0.76166(17) 0.0223(7) Uani 1 1 d D . . . .
C12_2 C 0.7188(2) 0.34968(12) 0.83182(17) 0.0276(8) Uani 1 1 d D . . . .
H12A_2 H 0.671699 0.328296 0.825916 0.041 Uiso 1 1 calc R U . . .
H12B_2 H 0.699088 0.378504 0.852062 0.041 Uiso 1 1 calc R U . . .
H12C_2 H 0.761563 0.335840 0.862385 0.041 Uiso 1 1 calc R U . . .
C13_2 C 0.7887(2) 0.31448(12) 0.7310(2) 0.0336(9) Uani 1 1 d D . . . .
H13A_2 H 0.742124 0.292876 0.724339 0.050 Uiso 1 1 calc R U . . .
H13B_2 H 0.830765 0.300953 0.762609 0.050 Uiso 1 1 calc R U . . .
H13C_2 H 0.814000 0.320801 0.686648 0.050 Uiso 1 1 calc R U . . .
C14_2 C 0.8302(2) 0.39252(12) 0.77246(19) 0.0308(8) Uani 1 1 d D . . . .
H14A_2 H 0.857636 0.397382 0.728562 0.046 Uiso 1 1 calc R U . . .
H14B_2 H 0.870284 0.379123 0.805854 0.046 Uiso 1 1 calc R U . . .
H14C_2 H 0.810125 0.422091 0.789882 0.046 Uiso 1 1 calc R U . . .
C1_3 C 0.82188(18) 0.58425(10) 0.93743(15) 0.0177(6) Uani 1 1 d D . . . .
C2_3 C 0.86073(18) 0.61464(10) 0.98376(16) 0.0182(7) Uani 1 1 d D . . . .
H2_3 H 0.827063 0.634091 1.010899 0.022 Uiso 1 1 calc R U . . .
C3_3 C 0.94710(19) 0.61733(10) 0.99141(16) 0.0184(7) Uani 1 1 d D . . . .
C4_3 C 0.99492(19) 0.58838(10) 0.95116(16) 0.0198(7) Uani 1 1 d D . . . .
H4_3 H 1.054130 0.589782 0.955898 0.024 Uiso 1 1 calc R U . . .
C5_3 C 0.95888(18) 0.55718(10) 0.90382(16) 0.0185(7) Uani 1 1 d D . . . .
C6_3 C 0.87178(19) 0.55613(10) 0.89731(16) 0.0196(7) Uani 1 1 d D . . . .
H6_3 H 0.845926 0.535810 0.864840 0.024 Uiso 1 1 calc R U . . .
C7_3 C 1.01371(19) 0.52542(11) 0.86097(17) 0.0224(7) Uani 1 1 d D . . . .
C8_3 C 0.9677(2) 0.48147(12) 0.8396(2) 0.0344(9) Uani 1 1 d D . . . .
H8A_3 H 0.920100 0.489280 0.808993 0.052 Uiso 1 1 calc R U . . .
H8B_3 H 0.947588 0.465801 0.880609 0.052 Uiso 1 1 calc R U . . .
H8C_3 H 1.005937 0.461084 0.815381 0.052 Uiso 1 1 calc R U . . .
C9_3 C 1.0381(3) 0.55119(14) 0.7956(2) 0.0399(10) Uani 1 1 d D . . . .
H9A_3 H 1.074193 0.531522 0.768177 0.060 Uiso 1 1 calc R U . . .
H9B_3 H 1.068089 0.579494 0.808342 0.060 Uiso 1 1 calc R U . . .
H9C_3 H 0.987476 0.559009 0.768506 0.060 Uiso 1 1 calc R U . . .
C10_3 C 1.0931(2) 0.51087(14) 0.9020(2) 0.0378(9) Uani 1 1 d D . . . .
H10A_3 H 1.124561 0.488586 0.875030 0.057 Uiso 1 1 calc R U . . .
H10B_3 H 1.077255 0.496725 0.945516 0.057 Uiso 1 1 calc R U . . .
H10C_3 H 1.127897 0.538035 0.911448 0.057 Uiso 1 1 calc R U . . .
C11_3 C 0.9855(2) 0.65225(10) 1.04233(17) 0.0230(7) Uani 1 1 d D . . . .
C12_3 C 1.0809(2) 0.64757(12) 1.0486(2) 0.0312(8) Uani 1 1 d D . . . .
H12A_3 H 1.105314 0.653603 1.003811 0.047 Uiso 1 1 calc R U . . .
H12B_3 H 1.095415 0.616276 1.063657 0.047 Uiso 1 1 calc R U . . .
H12C_3 H 1.102872 0.669836 1.082436 0.047 Uiso 1 1 calc R U . . .
C13_3 C 0.9495(2) 0.64510(12) 1.11357(18) 0.0301(8) Uani 1 1 d D . . . .
H13A_3 H 0.888700 0.649366 1.110937 0.045 Uiso 1 1 calc R U . . .
H13B_3 H 0.974289 0.667517 1.145829 0.045 Uiso 1 1 calc R U . . .
H13C_3 H 0.962350 0.613816 1.129631 0.045 Uiso 1 1 calc R U . . .
C14_3 C 0.9647(3) 0.70109(11) 1.0171(2) 0.0396(10) Uani 1 1 d D . . . .
H14A_3 H 0.986672 0.705524 0.971012 0.059 Uiso 1 1 calc R U . . .
H14B_3 H 0.990212 0.723632 1.048823 0.059 Uiso 1 1 calc R U . . .
H14C_3 H 0.903886 0.705336 1.015429 0.059 Uiso 1 1 calc R U . . .
C1_4 C 0.75560(18) 0.58355(10) 0.50850(15) 0.0154(6) Uani 1 1 d D . . . .
C2_4 C 0.80196(18) 0.58517(10) 0.44866(16) 0.0190(7) Uani 1 1 d D . . . .
H2_4 H 0.809737 0.557664 0.423116 0.023 Uiso 1 1 calc R U . . .
C3_4 C 0.83706(19) 0.62600(10) 0.42545(16) 0.0194(7) Uani 1 1 d D . . . .
C4_4 C 0.82253(19) 0.66589(10) 0.46342(16) 0.0191(7) Uani 1 1 d D . . . .
H4_4 H 0.845054 0.694226 0.447957 0.023 Uiso 1 1 calc R U . . .
C5_4 C 0.77622(18) 0.66575(10) 0.52318(16) 0.0166(6) Uani 1 1 d D . . . .
C6_4 C 0.74388(18) 0.62391(9) 0.54561(15) 0.0144(6) Uani 1 1 d D . . . .
H6_4 H 0.713385 0.622959 0.586859 0.017 Uiso 1 1 calc R U . . .
C7_4 C 0.7591(2) 0.71173(10) 0.55944(17) 0.0215(7) Uani 1 1 d D . . . .
C8_4 C 0.6995(2) 0.74008(12) 0.51287(19) 0.0349(9) Uani 1 1 d D . . . .
H8A_4 H 0.723987 0.743906 0.467550 0.052 Uiso 1 1 calc R U . . .
H8B_4 H 0.690664 0.770418 0.533604 0.052 Uiso 1 1 calc R U . . .
H8C_4 H 0.645794 0.724020 0.507749 0.052 Uiso 1 1 calc R U . . .
C9_4 C 0.8413(2) 0.73778(12) 0.5717(2) 0.0359(9) Uani 1 1 d D . . . .
H9A_4 H 0.867459 0.743484 0.527503 0.054 Uiso 1 1 calc R U . . .
H9B_4 H 0.878962 0.719305 0.601168 0.054 Uiso 1 1 calc R U . . .
H9C_4 H 0.829989 0.767239 0.594285 0.054 Uiso 1 1 calc R U . . .
C10_4 C 0.7174(2) 0.70521(11) 0.62848(18) 0.0306(8) Uani 1 1 d D . . . .
H10A_4 H 0.663046 0.690165 0.621083 0.046 Uiso 1 1 calc R U . . .
H10B_4 H 0.709329 0.735307 0.650170 0.046 Uiso 1 1 calc R U . . .
H10C_4 H 0.753068 0.685955 0.658532 0.046 Uiso 1 1 calc R U . . .
C11_4 C 0.8892(2) 0.62871(11) 0.36007(18) 0.0273(8) Uani 1 1 d D . . . .
C12_4 C 0.9730(2) 0.65265(14) 0.3767(2) 0.0446(11) Uani 1 1 d D . . . .
H12A_4 H 1.005360 0.654951 0.334732 0.067 Uiso 1 1 calc R U . . .
H12B_4 H 1.004555 0.634649 0.411280 0.067 Uiso 1 1 calc R U . . .
H12C_4 H 0.962580 0.683601 0.394700 0.067 Uiso 1 1 calc R U . . .
C13_4 C 0.8410(3) 0.65692(15) 0.3056(2) 0.0471(11) Uani 1 1 d D . . . .
H13A_4 H 0.873996 0.659150 0.264010 0.071 Uiso 1 1 calc R U . . .
H13B_4 H 0.830515 0.687896 0.323523 0.071 Uiso 1 1 calc R U . . .
H13C_4 H 0.787550 0.641782 0.294462 0.071 Uiso 1 1 calc R U . . .
C14_4 C 0.9086(3) 0.58124(13) 0.3308(2) 0.0441(11) Uani 1 1 d D . . . .
H14A_4 H 0.856450 0.566305 0.315365 0.066 Uiso 1 1 calc R U . . .
H14B_4 H 0.936180 0.562361 0.366581 0.066 Uiso 1 1 calc R U . . .
H14C_4 H 0.945641 0.584545 0.291801 0.066 Uiso 1 1 calc R U . . .
C1_5 C 0.8766(2) 0.47419(11) 0.48604(17) 0.0223(7) Uani 1 1 d . . . . .
H1_5 H 0.911155 0.500647 0.482385 0.027 Uiso 1 1 calc R U . . .
C2_5 C 0.8255(2) 0.45506(11) 0.43204(18) 0.0250(7) Uani 1 1 d . . . . .
H2_5 H 0.819707 0.466339 0.386268 0.030 Uiso 1 1 calc R U . . .
C3_5 C 0.7849(2) 0.41586(11) 0.45969(19) 0.0296(8) Uani 1 1 d . . . . .
H3_5 H 0.746928 0.396167 0.435387 0.036 Uiso 1 1 calc R U . . .
C4_5 C 0.8107(2) 0.41124(11) 0.5297(2) 0.0321(9) Uani 1 1 d . . . . .
H4_5 H 0.793055 0.387970 0.560453 0.038 Uiso 1 1 calc R U . . .
C5_5 C 0.8673(2) 0.44740(11) 0.54565(18) 0.0270(8) Uani 1 1 d . . . . .
H5_5 H 0.894313 0.452654 0.589075 0.032 Uiso 1 1 calc R U . . .
C1_6 C 0.71518(17) 0.51592(9) 0.59400(15) 0.0138(6) Uani 1 1 d . . . . .
C2_6 C 0.71341(18) 0.54009(10) 0.52843(15) 0.0141(6) Uani 1 1 d . . . . .
C3_6 C 0.66002(19) 0.51655(10) 0.47981(16) 0.0174(6) Uani 1 1 d . . . . .
H3_6 H 0.649011 0.525383 0.433372 0.021 Uiso 1 1 calc R U . . .
C4_6 C 0.62654(19) 0.47770(10) 0.51343(16) 0.0174(6) Uani 1 1 d . . . . .
H4_6 H 0.588309 0.456141 0.493506 0.021 Uiso 1 1 calc R U . . .
C5_6 C 0.65983(18) 0.47636(9) 0.58216(15) 0.0146(6) Uani 1 1 d . . . . .
C1_7 C 0.7314(2) 0.46968(11) 0.9385(2) 0.0315(8) Uani 1 1 d . . . . .
H1_7 H 0.789126 0.470171 0.928070 0.038 Uiso 1 1 calc R U . . .
C2_7 C 0.6634(2) 0.46588(11) 0.88967(19) 0.0294(8) Uani 1 1 d . . . . .
H2_7 H 0.667629 0.463492 0.841125 0.035 Uiso 1 1 calc R U . . .
C3_7 C 0.5883(2) 0.46630(10) 0.92704(18) 0.0257(8) Uani 1 1 d . . . . .
H3_7 H 0.533189 0.463975 0.907840 0.031 Uiso 1 1 calc R U . . .
C4_7 C 0.6098(2) 0.47079(11) 0.99778(18) 0.0250(7) Uani 1 1 d . . . . .
H4_7 H 0.571645 0.472337 1.034334 0.030 Uiso 1 1 calc R U . . .
C5_7 C 0.6982(2) 0.47260(11) 1.00464(19) 0.0295(8) Uani 1 1 d . . . . .
H5_7 H 0.729535 0.475301 1.046665 0.035 Uiso 1 1 calc R U . . .
C1_8 C 0.67214(18) 0.58006(10) 0.87575(16) 0.0168(6) Uani 1 1 d . . . . .
C2_8 C 0.58953(19) 0.58104(10) 0.90437(16) 0.0183(7) Uani 1 1 d . . . . .
C3_8 C 0.5970(2) 0.58405(10) 0.97831(16) 0.0208(7) Uani 1 1 d . . . . .
H3_8 H 0.551982 0.585211 1.009195 0.025 Uiso 1 1 calc R U . . .
C4_8 C 0.6823(2) 0.58498(11) 0.99657(17) 0.0220(7) Uani 1 1 d . . . . .
H4_8 H 0.705091 0.586855 1.042145 0.026 Uiso 1 1 calc R U . . .
C5_8 C 0.72925(19) 0.58264(10) 0.93541(16) 0.0190(7) Uani 1 1 d . . . . .
C1_9 C 0.59991(19) 0.62595(10) 0.73810(16) 0.0187(7) Uani 1 1 d . . . . .
N2_9 N 0.54770(16) 0.61881(9) 0.68280(14) 0.0227(6) Uani 1 1 d . . . . .
C3_9 C 0.4976(2) 0.65688(12) 0.66875(19) 0.0284(8) Uani 1 1 d . . . . .
C4_9 C 0.5186(2) 0.68912(12) 0.71620(19) 0.0279(8) Uani 1 1 d . . . . .
N5_9 N 0.58084(16) 0.66935(9) 0.75840(14) 0.0214(6) Uani 1 1 d . . . . .
C6_9 C 0.6171(2) 0.69196(11) 0.81944(19) 0.0276(8) Uani 1 1 d . . . . .
H6A_9 H 0.652664 0.717568 0.805286 0.041 Uiso 1 1 calc R U . . .
H6B_9 H 0.650714 0.669710 0.846121 0.041 Uiso 1 1 calc R U . . .
H6C_9 H 0.572135 0.703781 0.847832 0.041 Uiso 1 1 calc R U . . .
C7_9 C 0.4899(2) 0.73764(12) 0.7253(2) 0.0398(10) Uani 1 1 d . . . . .
H7A_9 H 0.535453 0.758829 0.714741 0.060 Uiso 1 1 calc R U . . .
H7B_9 H 0.473364 0.742268 0.773014 0.060 Uiso 1 1 calc R U . . .
H7C_9 H 0.441897 0.743650 0.694158 0.060 Uiso 1 1 calc R U . . .
C8_9 C 0.4355(3) 0.65788(15) 0.6102(2) 0.0451(10) Uani 1 1 d . . . . .
H8A_9 H 0.464146 0.652521 0.567025 0.068 Uiso 1 1 calc R U . . .
H8B_9 H 0.407929 0.688031 0.608539 0.068 Uiso 1 1 calc R U . . .
H8C_9 H 0.393566 0.633752 0.616659 0.068 Uiso 1 1 calc R U . . .
C9_9 C 0.5416(2) 0.57598(12) 0.64361(19) 0.0291(8) Uani 1 1 d . . . . .
H9A_9 H 0.483613 0.565049 0.642859 0.044 Uiso 1 1 calc R U . . .
H9B_9 H 0.577960 0.552661 0.665287 0.044 Uiso 1 1 calc R U . . .
H9C_9 H 0.559114 0.581473 0.596380 0.044 Uiso 1 1 calc R U . . .
C1_10 C 0.85388(18) 0.59030(10) 0.67830(16) 0.0174(6) Uani 1 1 d . . . . .
N2_10 N 0.92211(16) 0.59651(8) 0.64019(14) 0.0199(6) Uani 1 1 d . . . . .
C3_10 C 0.9660(2) 0.63584(11) 0.65997(19) 0.0274(8) Uani 1 1 d . . . . .
C4_10 C 0.9242(2) 0.65393(11) 0.71275(19) 0.0257(8) Uani 1 1 d . . . . .
N5_10 N 0.85527(15) 0.62585(8) 0.72344(13) 0.0177(6) Uani 1 1 d . . . . .
C6_10 C 0.79307(19) 0.63419(10) 0.77668(16) 0.0190(7) Uani 1 1 d . . . . .
H6A_10 H 0.768036 0.665057 0.769317 0.023 Uiso 1 1 calc R U . . .
H6AB_10 H 0.821789 0.634218 0.822459 0.023 Uiso 1 1 calc R U . . .
C8_10 C 0.9416(2) 0.69574(13) 0.7555(2) 0.0390(10) Uani 1 1 d . . . . .
H8A_10 H 0.993606 0.710163 0.741033 0.058 Uiso 1 1 calc R U . . .
H8B_10 H 0.947166 0.686861 0.804106 0.058 Uiso 1 1 calc R U . . .
H8C_10 H 0.895319 0.717655 0.749586 0.058 Uiso 1 1 calc R U . . .
C9_10 C 1.0433(2) 0.65074(14) 0.6244(2) 0.0448(11) Uani 1 1 d . . . . .
H9A_10 H 1.030214 0.655762 0.575453 0.067 Uiso 1 1 calc R U . . .
H9B_10 H 1.086189 0.626749 0.629464 0.067 Uiso 1 1 calc R U . . .
H9C_10 H 1.064233 0.679453 0.645113 0.067 Uiso 1 1 calc R U . . .
C10_10 C 0.9476(2) 0.56466(12) 0.58736(18) 0.0277(8) Uani 1 1 d . . . . .
H10A_10 H 0.904046 0.541303 0.579907 0.042 Uiso 1 1 calc R U . . .
H10B_10 H 0.999965 0.549610 0.602017 0.042 Uiso 1 1 calc R U . . .
H10C_10 H 0.956056 0.581510 0.544402 0.042 Uiso 1 1 calc R U . . .
Al1_11 Al 0.69902(5) 0.58572(3) 0.77629(5) 0.0155(2) Uani 1 1 d . . . . .
H1_11 H 0.8349(14) 0.4969(7) 0.7070(15) 0.019 Uiso 1 1 d D U . . .
Al2_11 Al 0.77162(6) 0.53497(3) 0.68499(5) 0.0163(2) Uani 1 1 d D . . . .
Fe3_11 Fe 0.65529(3) 0.52575(2) 0.94443(2) 0.01755(12) Uani 1 1 d . . . . .
Fe4_11 Fe 0.75407(3) 0.47375(2) 0.51347(2) 0.01652(12) Uani 1 1 d . . . . .
C1_12 C 0.5026(3) 0.66667(16) 1.1045(3) 0.0550(12) Uani 1 1 d . . . . .
H1A_12 H 0.466850 0.691256 1.121902 0.082 Uiso 1 1 calc R U . . .
H1B_12 H 0.504057 0.641000 1.137294 0.082 Uiso 1 1 calc R U . . .
H1C_12 H 0.480021 0.655879 1.059961 0.082 Uiso 1 1 calc R U . . .
C2_12 C 0.5903(3) 0.68500(17) 1.0958(3) 0.0572(12) Uani 1 1 d . . . . .
H2A_12 H 0.609500 0.699758 1.139369 0.069 Uiso 1 1 calc R U . . .
H2AB_12 H 0.628186 0.658815 1.086929 0.069 Uiso 1 1 calc R U . . .
C3_12 C 0.5969(3) 0.71928(16) 1.0383(2) 0.0533(12) Uani 1 1 d . . . . .
H3A_12 H 0.559830 0.745646 1.048135 0.064 Uiso 1 1 calc R U . . .
H3AB_12 H 0.575540 0.704644 0.995319 0.064 Uiso 1 1 calc R U . . .
C4_12 C 0.6831(3) 0.73764(17) 1.0259(3) 0.0578(13) Uani 1 1 d . . . . .
H4A_12 H 0.705576 0.750619 1.069771 0.069 Uiso 1 1 calc R U . . .
H4AB_12 H 0.719317 0.711346 1.013829 0.069 Uiso 1 1 calc R U . . .
C5_12 C 0.6908(3) 0.77347(17) 0.9716(3) 0.0576(12) Uani 1 1 d . . . . .
H5A_12 H 0.656371 0.800408 0.984074 0.069 Uiso 1 1 calc R U . . .
H5AB_12 H 0.667552 0.761002 0.927637 0.069 Uiso 1 1 calc R U . . .
C6_12 C 0.7798(3) 0.78963(18) 0.9604(3) 0.0635(14) Uani 1 1 d . . . . .
H6A_12 H 0.813804 0.763558 0.945486 0.095 Uiso 1 1 calc R U . . .
H6B_12 H 0.803512 0.802073 1.003581 0.095 Uiso 1 1 calc R U . . .
H6C_12 H 0.779562 0.813659 0.924977 0.095 Uiso 1 1 calc R U . . .

loop_
_atom_site_aniso_label
_atom_site_aniso_U_11
_atom_site_aniso_U_22
_atom_site_aniso_U_33
_atom_site_aniso_U_23
_atom_site_aniso_U_13
_atom_site_aniso_U_12
C1_1 0.017(2) 0.021(2) 0.016(2) 0.001(2) 0.003(2) -0.003(2)
C2_1 0.018(2) 0.016(2) 0.023(3) 0.001(3) 0.003(2) -0.0047(19)
C3_1 0.018(2) 0.021(2) 0.026(3) 0.003(2) 0.003(2) 0.0009(18)
C4_1 0.014(2) 0.026(2) 0.019(3) 0.003(2) -0.001(3) -0.0017(19)
C5_1 0.017(2) 0.025(2) 0.016(2) 0.0014(19) 0.003(2) -0.0009(19)
C6_1 0.017(2) 0.023(2) 0.015(2) 0.001(2) 0.004(2) 0.002(2)
C7_1 0.021(2) 0.030(2) 0.021(3) -0.005(2) 0.000(2) -0.005(2)
C8_1 0.023(5) 0.055(6) 0.019(4) -0.008(4) 0.001(3) -0.008(4)
C9_1 0.034(6) 0.031(5) 0.033(4) -0.009(3) 0.000(4) -0.013(4)
C10_1 0.036(4) 0.024(5) 0.034(5) -0.010(4) 0.005(4) -0.004(4)
C11_1 0.023(2) 0.024(2) 0.040(3) 0.001(3) 0.005(3) 0.004(2)
C12_1 0.029(4) 0.034(3) 0.061(5) -0.003(4) 0.015(4) 0.009(3)
C13_1 0.037(4) 0.039(4) 0.054(4) 0.005(3) -0.008(3) 0.018(3)
C14_1 0.030(5) 0.024(3) 0.053(6) -0.002(4) 0.006(4) 0.008(3)
C1_111 0.017(3) 0.021(3) 0.017(3) 0.001(2) 0.003(3) -0.002(2)
C2_111 0.018(3) 0.022(3) 0.015(3) 0.000(2) 0.004(3) 0.001(2)
C3_111 0.017(3) 0.025(2) 0.017(2) 0.002(2) 0.001(2) -0.002(2)
C4_111 0.015(3) 0.026(2) 0.021(3) 0.004(3) 0.001(3) -0.001(2)
C5_111 0.019(2) 0.020(2) 0.026(3) 0.004(3) 0.004(3) 0.000(2)
C6_111 0.017(2) 0.018(3) 0.021(3) 0.002(3) 0.002(3) -0.002(2)
C7_111 0.019(3) 0.023(3) 0.038(3) 0.002(3) 0.004(3) 0.005(2)
C8_111 0.026(4) 0.032(4) 0.053(5) -0.005(5) 0.000(4) 0.008(3)
C9_111 0.026(5) 0.026(4) 0.044(6) 0.005(4) 0.009(5) 0.005(4)
C10_111 0.028(4) 0.027(4) 0.041(4) -0.003(3) 0.014(3) 0.008(3)
C11_111 0.021(3) 0.030(3) 0.021(3) -0.004(3) 0.001(3) -0.004(3)
C12_111 0.020(5) 0.039(6) 0.027(6) -0.005(4) 0.003(4) -0.004(4)
C13_111 0.030(6) 0.032(5) 0.030(5) 0.001(4) 0.000(5) -0.010(5)
C14_111 0.026(5) 0.023(6) 0.031(6) 0.000(4) -0.005(4) 0.004(4)
C1_2 0.0195(16) 0.0125(14) 0.0180(17) -0.0027(12) 0.0021(13) 0.0016(12)
C2_2 0.0145(15) 0.0178(15) 0.0199(17) -0.0010(12) -0.0008(13) -0.0015(12)
C3_2 0.0180(16) 0.0143(15) 0.0233(18) 0.0007(13) -0.0004(13) -0.0003(12)
C4_2 0.0218(16) 0.0107(14) 0.0243(18) 0.0043(12) 0.0010(13) -0.0009(12)
C5_2 0.0147(15) 0.0145(14) 0.0213(17) -0.0020(12) -0.0012(13) 0.0001(12)
C6_2 0.0164(15) 0.0145(14) 0.0197(17) -0.0025(12) -0.0007(13) 0.0014(12)
C7_2 0.0170(16) 0.0185(16) 0.0281(19) 0.0019(13) -0.0020(14) -0.0012(12)
C8_2 0.0213(17) 0.0212(17) 0.036(2) 0.0005(15) -0.0058(15) -0.0047(13)
C9_2 0.0277(19) 0.0177(16) 0.045(2) -0.0020(15) -0.0061(17) -0.0030(14)
C10_2 0.0244(19) 0.0328(19) 0.037(2) 0.0070(16) -0.0021(16) -0.0097(15)
C11_2 0.0239(17) 0.0178(15) 0.0249(19) 0.0071(13) -0.0058(14) -0.0020(13)
C12_2 0.0284(19) 0.0263(18) 0.028(2) 0.0105(15) -0.0071(15) -0.0033(14)
C13_2 0.029(2) 0.0299(19) 0.041(2) 0.0032(17) -0.0052(17) 0.0098(15)
C14_2 0.0248(18) 0.0327(19) 0.034(2) 0.0130(16) -0.0138(16) -0.0074(15)
C1_3 0.0171(16) 0.0199(15) 0.0160(16) 0.0033(12) -0.0012(13) -0.0037(12)
C2_3 0.0189(16) 0.0178(15) 0.0180(17) 0.0019(12) -0.0005(13) -0.0007(12)
C3_3 0.0207(16) 0.0177(15) 0.0167(17) 0.0071(12) -0.0027(13) -0.0042(12)
C4_3 0.0132(15) 0.0223(16) 0.0237(18) 0.0064(13) -0.0033(13) -0.0041(12)
C5_3 0.0161(15) 0.0210(16) 0.0185(17) 0.0055(13) 0.0003(13) -0.0004(12)
C6_3 0.0205(16) 0.0205(16) 0.0177(17) 0.0001(13) -0.0008(13) -0.0039(13)
C7_3 0.0183(16) 0.0243(17) 0.0246(18) 0.0000(14) -0.0004(14) -0.0008(13)
C8_3 0.0249(19) 0.031(2) 0.048(2) -0.0142(17) 0.0001(17) 0.0044(15)
C9_3 0.044(2) 0.041(2) 0.035(2) 0.0041(18) 0.0183(19) 0.0088(18)
C10_3 0.0232(19) 0.043(2) 0.047(3) -0.0109(19) -0.0098(17) 0.0126(16)
C11_3 0.0237(17) 0.0192(16) 0.0257(19) 0.0001(13) -0.0062(14) -0.0045(13)
C12_3 0.0253(19) 0.0318(19) 0.036(2) -0.0019(16) -0.0062(16) -0.0116(15)
C13_3 0.0300(19) 0.0317(19) 0.028(2) -0.0070(15) -0.0034(16) -0.0066(15)
C14_3 0.050(2) 0.0188(18) 0.049(3) 0.0035(17) -0.017(2) -0.0084(16)
C1_4 0.0135(15) 0.0158(15) 0.0166(16) 0.0022(12) -0.0023(12) -0.0001(11)
C2_4 0.0176(16) 0.0175(15) 0.0220(17) -0.0018(13) 0.0014(13) 0.0023(12)
C3_4 0.0171(16) 0.0213(16) 0.0200(17) 0.0006(13) 0.0029(13) -0.0012(12)
C4_4 0.0183(16) 0.0133(14) 0.0259(18) 0.0038(13) 0.0012(13) -0.0019(12)
C5_4 0.0144(15) 0.0155(15) 0.0199(17) -0.0007(12) -0.0009(13) 0.0014(12)
C6_4 0.0137(14) 0.0148(14) 0.0148(16) 0.0024(12) 0.0019(12) 0.0026(11)
C7_4 0.0262(17) 0.0135(15) 0.0248(18) -0.0017(13) 0.0034(14) 0.0000(13)
C8_4 0.049(2) 0.0229(18) 0.033(2) -0.0002(15) 0.0041(18) 0.0136(16)
C9_4 0.038(2) 0.0245(18) 0.045(2) -0.0134(17) 0.0027(18) -0.0055(16)
C10_4 0.045(2) 0.0193(17) 0.028(2) -0.0062(14) 0.0094(17) 0.0007(15)
C11_4 0.0311(19) 0.0250(17) 0.0263(19) -0.0013(14) 0.0110(15) -0.0017(14)
C12_4 0.037(2) 0.046(2) 0.052(3) -0.008(2) 0.025(2) -0.0136(18)
C13_4 0.061(3) 0.055(3) 0.026(2) 0.0097(19) 0.017(2) 0.006(2)
C14_4 0.055(3) 0.037(2) 0.042(2) -0.0115(18) 0.032(2) -0.0093(19)
C1_5 0.0192(16) 0.0227(16) 0.0254(18) -0.0068(14) 0.0054(14) 0.0059(13)
C2_5 0.0252(18) 0.0285(18) 0.0215(18) -0.0088(14) 0.0054(14) 0.0091(14)
C3_5 0.0282(19) 0.0225(17) 0.038(2) -0.0160(15) 0.0028(16) 0.0058(14)
C4_5 0.036(2) 0.0205(17) 0.040(2) 0.0027(15) 0.0116(17) 0.0132(15)
C5_5 0.0231(18) 0.0316(19) 0.0262(19) -0.0058(15) -0.0008(15) 0.0155(15)
C1_6 0.0106(14) 0.0129(14) 0.0181(16) -0.0007(12) 0.0035(12) 0.0010(11)
C2_6 0.0126(14) 0.0127(14) 0.0171(16) -0.0018(12) 0.0005(12) 0.0034(11)
C3_6 0.0201(16) 0.0129(14) 0.0191(17) -0.0004(12) -0.0001(13) 0.0020(12)
C4_6 0.0150(15) 0.0149(15) 0.0224(17) -0.0015(12) -0.0002(13) -0.0009(12)
C5_6 0.0125(14) 0.0143(14) 0.0169(16) 0.0001(12) 0.0013(12) 0.0038(11)
C1_7 0.0229(18) 0.0259(18) 0.046(2) 0.0070(16) 0.0092(17) 0.0045(14)
C2_7 0.042(2) 0.0177(17) 0.029(2) 0.0008(14) 0.0096(17) -0.0013(15)
C3_7 0.0288(19) 0.0181(16) 0.030(2) 0.0079(14) -0.0034(15) -0.0033(13)
C4_7 0.0226(17) 0.0256(17) 0.0272(19) 0.0091(14) 0.0060(14) 0.0006(14)
C5_7 0.0282(19) 0.0292(19) 0.031(2) 0.0107(15) -0.0064(16) -0.0008(15)
C1_8 0.0148(15) 0.0145(14) 0.0210(17) -0.0021(12) -0.0004(13) 0.0006(11)
C2_8 0.0201(16) 0.0156(15) 0.0195(17) -0.0022(12) 0.0041(13) -0.0013(12)
C3_8 0.0206(16) 0.0233(16) 0.0185(17) -0.0046(13) 0.0031(13) 0.0005(13)
C4_8 0.0241(17) 0.0258(17) 0.0159(17) -0.0029(13) -0.0003(13) -0.0036(13)
C5_8 0.0167(16) 0.0203(16) 0.0200(17) -0.0014(13) 0.0023(13) -0.0015(12)
C1_9 0.0165(15) 0.0241(16) 0.0158(17) 0.0019(13) 0.0047(13) -0.0020(13)
N2_9 0.0187(14) 0.0268(15) 0.0225(15) 0.0023(12) 0.0003(12) -0.0015(11)
C3_9 0.0184(17) 0.035(2) 0.031(2) 0.0096(16) 0.0017(15) 0.0000(14)
C4_9 0.0196(17) 0.0284(18) 0.036(2) 0.0107(16) 0.0046(15) 0.0022(14)
N5_9 0.0196(14) 0.0198(14) 0.0250(15) 0.0015(11) 0.0029(12) -0.0010(11)
C6_9 0.0253(18) 0.0227(17) 0.035(2) -0.0037(15) 0.0045(15) 0.0000(14)
C7_9 0.031(2) 0.0271(19) 0.061(3) 0.0125(18) 0.0010(19) 0.0064(16)
C8_9 0.038(2) 0.055(3) 0.042(3) 0.010(2) -0.0130(19) 0.0077(19)
C9_9 0.0217(18) 0.038(2) 0.027(2) -0.0067(16) -0.0049(15) -0.0008(15)
C1_10 0.0150(15) 0.0176(15) 0.0196(17) 0.0010(12) 0.0003(13) 0.0010(12)
N2_10 0.0167(13) 0.0188(13) 0.0244(15) -0.0033(11) 0.0047(11) -0.0024(10)
C3_10 0.0204(17) 0.0246(17) 0.037(2) -0.0027(15) 0.0058(15) -0.0066(14)
C4_10 0.0207(17) 0.0204(16) 0.036(2) -0.0047(15) 0.0066(15) -0.0082(13)
N5_10 0.0150(13) 0.0168(13) 0.0216(15) -0.0012(11) 0.0029(11) -0.0022(10)
C6_10 0.0181(16) 0.0217(16) 0.0173(17) -0.0047(13) 0.0035(13) -0.0014(12)
C8_10 0.031(2) 0.033(2) 0.053(3) -0.0176(18) 0.0146(19) -0.0172(16)
C9_10 0.035(2) 0.037(2) 0.064(3) -0.013(2) 0.022(2) -0.0155(18)
C10_10 0.0194(17) 0.0339(19) 0.030(2) -0.0071(15) 0.0084(15) 0.0005(14)
Al1_11 0.0145(4) 0.0164(4) 0.0157(5) -0.0014(4) 0.0009(4) -0.0019(3)
Al2_11 0.0161(5) 0.0150(4) 0.0177(5) 0.0002(4) -0.0007(4) -0.0025(3)
Fe3_11 0.0137(2) 0.0219(2) 0.0171(2) 0.00128(18) 0.00122(18) -0.00104(17)
Fe4_11 0.0182(2) 0.0128(2) 0.0186(2) -0.00212(17) 0.00091(18) 0.00276(17)
C1_12 0.048(3) 0.050(3) 0.067(3) -0.008(2) 0.007(2) 0.003(2)
C2_12 0.056(3) 0.056(3) 0.059(3) -0.005(2) 0.005(2) 0.004(2)
C3_12 0.062(3) 0.051(3) 0.047(3) -0.002(2) 0.011(2) 0.012(2)
C4_12 0.047(3) 0.061(3) 0.066(3) -0.002(3) 0.009(2) 0.003(2)
C5_12 0.061(3) 0.059(3) 0.053(3) -0.001(2) 0.000(2) 0.001(2)
C6_12 0.047(3) 0.074(3) 0.069(4) 0.024(3) 0.004(3) 0.006(2)

loop_
_atom_type_symbol
_atom_type_description
_atom_type_scat_dispersion_real
_atom_type_scat_dispersion_imag
_atom_type_scat_source
C C 0.0033 0.0016 'International Tables Vol C Tables 4.2.6.8 and 6.1.1.4'
H H 0.0000 0.0000 'International Tables Vol C Tables 4.2.6.8 and 6.1.1.4'
N N 0.0061 0.0033 'International Tables Vol C Tables 4.2.6.8 and 6.1.1.4'
Al Al 0.0645 0.0514 'International Tables Vol C Tables 4.2.6.8 and 6.1.1.4'
Fe Fe 0.3463 0.8444 'International Tables Vol C Tables 4.2.6.8 and 6.1.1.4'

loop_
_geom_angle_atom_site_label_1
_geom_angle_atom_site_label_2
_geom_angle_atom_site_label_3
_geom_angle
_geom_angle_site_symmetry_1
_geom_angle_site_symmetry_3
_geom_angle_publ_flag
C2_1 C1_1 C6_1 117.8(11) . . ?
C2_1 C1_1 C2_8 121.9(11) . . ?
C6_1 C1_1 C2_8 120.3(10) . . ?
C3_1 C2_1 C1_1 122.2(9) . . ?
C3_1 C2_1 H2_1 118.9 . . ?
C1_1 C2_1 H2_1 118.9 . . ?
C4_1 C3_1 C2_1 118.3(7) . . ?
C4_1 C3_1 C11_1 120.4(7) . . ?
C2_1 C3_1 C11_1 121.4(7) . . ?
C3_1 C4_1 C5_1 121.1(8) . . ?
C3_1 C4_1 H4_1 119.5 . . ?
C5_1 C4_1 H4_1 119.5 . . ?
C6_1 C5_1 C4_1 119.0(9) . . ?
C6_1 C5_1 C7_1 123.8(9) . . ?
C4_1 C5_1 C7_1 117.1(9) . . ?
C5_1 C6_1 C1_1 120.9(10) . . ?
C5_1 C6_1 H6_1 119.5 . . ?
C1_1 C6_1 H6_1 119.5 . . ?
C8_1 C7_1 C10_1 110.8(11) . . ?
C8_1 C7_1 C5_1 109.3(10) . . ?
C10_1 C7_1 C5_1 110.3(10) . . ?
C8_1 C7_1 C9_1 109.2(10) . . ?
C10_1 C7_1 C9_1 109.2(10) . . ?
C5_1 C7_1 C9_1 108.1(10) . . ?
C7_1 C8_1 H8A_1 109.5 . . ?
C7_1 C8_1 H8B_1 109.5 . . ?
H8A_1 C8_1 H8B_1 109.5 . . ?
C7_1 C8_1 H8C_1 109.5 . . ?
H8A_1 C8_1 H8C_1 109.5 . . ?
H8B_1 C8_1 H8C_1 109.5 . . ?
C7_1 C9_1 H9A_1 109.5 . . ?
C7_1 C9_1 H9B_1 109.5 . . ?
H9A_1 C9_1 H9B_1 109.5 . . ?
C7_1 C9_1 H9C_1 109.5 . . ?
H9A_1 C9_1 H9C_1 109.5 . . ?
H9B_1 C9_1 H9C_1 109.5 . . ?
C7_1 C10_1 H10A_1 109.5 . . ?
C7_1 C10_1 H10B_1 109.5 . . ?
H10A_1 C10_1 H10B_1 109.5 . . ?
C7_1 C10_1 H10C_1 109.5 . . ?
H10A_1 C10_1 H10C_1 109.5 . . ?
H10B_1 C10_1 H10C_1 109.5 . . ?
C14_1 C11_1 C13_1 109.1(6) . . ?
C14_1 C11_1 C12_1 107.8(7) . . ?
C13_1 C11_1 C12_1 109.6(6) . . ?
C14_1 C11_1 C3_1 112.0(7) . . ?
C13_1 C11_1 C3_1 109.7(5) . . ?
C12_1 C11_1 C3_1 108.5(6) . . ?
C11_1 C12_1 H12A_1 109.5 . . ?
C11_1 C12_1 H12B_1 109.5 . . ?
H12A_1 C12_1 H12B_1 109.5 . . ?
C11_1 C12_1 H12C_1 109.5 . . ?
H12A_1 C12_1 H12C_1 109.5 . . ?
H12B_1 C12_1 H12C_1 109.5 . . ?
C11_1 C13_1 H13A_1 109.5 . . ?
C11_1 C13_1 H13B_1 109.5 . . ?
H13A_1 C13_1 H13B_1 109.5 . . ?
C11_1 C13_1 H13C_1 109.5 . . ?
H13A_1 C13_1 H13C_1 109.5 . . ?
H13B_1 C13_1 H13C_1 109.5 . . ?
C11_1 C14_1 H14A_1 109.5 . . ?
C11_1 C14_1 H14B_1 109.5 . . ?
H14A_1 C14_1 H14B_1 109.5 . . ?
C11_1 C14_1 H14C_1 109.5 . . ?
H14A_1 C14_1 H14C_1 109.5 . . ?
H14B_1 C14_1 H14C_1 109.5 . . ?
C2_111 C1_111 C6_111 118.8(14) . . ?
C2_111 C1_111 C2_8 124.7(13) . . ?
C6_111 C1_111 C2_8 115.2(15) . . ?
C3_111 C2_111 C1_111 122.6(13) . . ?
C3_111 C2_111 H2_111 118.7 . . ?
C1_111 C2_111 H2_111 118.7 . . ?
C2_111 C3_111 C4_111 116.3(11) . . ?
C2_111 C3_111 C11_111 118.0(12) . . ?
C4_111 C3_111 C11_111 124.3(12) . . ?
C5_111 C4_111 C3_111 123.1(11) . . ?
C5_111 C4_111 H4_111 118.4 . . ?
C3_111 C4_111 H4_111 118.4 . . ?
C6_111 C5_111 C4_111 117.9(9) . . ?
C6_111 C5_111 C7_111 120.2(9) . . ?
C4_111 C5_111 C7_111 121.7(9) . . ?
C5_111 C6_111 C1_111 121.0(12) . . ?
C5_111 C6_111 H6_111 119.5 . . ?
C1_111 C6_111 H6_111 119.5 . . ?
C8_111 C7_111 C9_111 109.0(9) . . ?
C8_111 C7_111 C5_111 112.8(8) . . ?
C9_111 C7_111 C5_111 109.4(9) . . ?
C8_111 C7_111 C10_111 106.8(8) . . ?
C9_111 C7_111 C10_111 110.2(8) . . ?
C5_111 C7_111 C10_111 108.6(7) . . ?
C7_111 C8_111 H8A_111 109.5 . . ?
C7_111 C8_111 H8B_111 109.5 . . ?
H8A_111 C8_111 H8B_111 109.5 . . ?
C7_111 C8_111 H8C_111 109.5 . . ?
H8A_111 C8_111 H8C_111 109.5 . . ?
H8B_111 C8_111 H8C_111 109.5 . . ?
C7_111 C9_111 H9A_111 109.5 . . ?
C7_111 C9_111 H9B_111 109.5 . . ?
H9A_111 C9_111 H9B_111 109.5 . . ?
C7_111 C9_111 H9C_111 109.5 . . ?
H9A_111 C9_111 H9C_111 109.5 . . ?
H9B_111 C9_111 H9C_111 109.5 . . ?
C7_111 C10_111 H10A_111 109.5 . . ?
C7_111 C10_111 H10B_111 109.5 . . ?
H10A_111 C10_111 H10B_111 109.5 . . ?
C7_111 C10_111 H10C_111 109.5 . . ?
H10A_111 C10_111 H10C_111 109.5 . . ?
H10B_111 C10_111 H10C_111 109.5 . . ?
C12_111 C11_111 C3_111 113.5(13) . . ?
C12_111 C11_111 C14_111 106.3(13) . . ?
C3_111 C11_111 C14_111 112.9(14) . . ?
C12_111 C11_111 C13_111 107.9(12) . . ?
C3_111 C11_111 C13_111 108.0(14) . . ?
C14_111 C11_111 C13_111 108.0(13) . . ?
C11_111 C12_111 H12A_111 109.5 . . ?
C11_111 C12_111 H12B_111 109.5 . . ?
H12A_111 C12_111 H12B_111 109.5 . . ?
C11_111 C12_111 H12C_111 109.5 . . ?
H12A_111 C12_111 H12C_111 109.5 . . ?
H12B_111 C12_111 H12C_111 109.5 . . ?
C11_111 C13_111 H13A_111 109.5 . . ?
C11_111 C13_111 H13B_111 109.5 . . ?
H13A_111 C13_111 H13B_111 109.5 . . ?
C11_111 C13_111 H13C_111 109.5 . . ?
H13A_111 C13_111 H13C_111 109.5 . . ?
H13B_111 C13_111 H13C_111 109.5 . . ?
C11_111 C14_111 H14A_111 109.5 . . ?
C11_111 C14_111 H14B_111 109.5 . . ?
H14A_111 C14_111 H14B_111 109.5 . . ?
C11_111 C14_111 H14C_111 109.5 . . ?
H14A_111 C14_111 H14C_111 109.5 . . ?
H14B_111 C14_111 H14C_111 109.5 . . ?
C6_2 C1_2 C2_2 118.5(3) . . ?
C6_2 C1_2 C5_6 119.8(3) . . ?
C2_2 C1_2 C5_6 121.5(3) . . ?
C3_2 C2_2 C1_2 121.3(3) . . ?
C3_2 C2_2 H2_2 119.4 . . ?
C1_2 C2_2 H2_2 119.4 . . ?
C2_2 C3_2 C4_2 118.3(3) . . ?
C2_2 C3_2 C11_2 122.2(3) . . ?
C4_2 C3_2 C11_2 119.4(3) . . ?
C5_2 C4_2 C3_2 122.3(3) . . ?
C5_2 C4_2 H4_2 118.9 . . ?
C3_2 C4_2 H4_2 118.9 . . ?
C6_2 C5_2 C4_2 117.8(3) . . ?
C6_2 C5_2 C7_2 122.8(3) . . ?
C4_2 C5_2 C7_2 119.4(3) . . ?
C5_2 C6_2 C1_2 121.8(3) . . ?
C5_2 C6_2 H6_2 119.1 . . ?
C1_2 C6_2 H6_2 119.1 . . ?
C9_2 C7_2 C8_2 108.7(3) . . ?
C9_2 C7_2 C5_2 108.9(3) . . ?
C8_2 C7_2 C5_2 112.6(3) . . ?
C9_2 C7_2 C10_2 108.3(3) . . ?
C8_2 C7_2 C10_2 108.0(3) . . ?
C5_2 C7_2 C10_2 110.2(3) . . ?
C7_2 C8_2 H8A_2 109.5 . . ?
C7_2 C8_2 H8B_2 109.5 . . ?
H8A_2 C8_2 H8B_2 109.5 . . ?
C7_2 C8_2 H8C_2 109.5 . . ?
H8A_2 C8_2 H8C_2 109.5 . . ?
H8B_2 C8_2 H8C_2 109.5 . . ?
C7_2 C9_2 H9A_2 109.5 . . ?
C7_2 C9_2 H9B_2 109.5 . . ?
H9A_2 C9_2 H9B_2 109.5 . . ?
C7_2 C9_2 H9C_2 109.5 . . ?
H9A_2 C9_2 H9C_2 109.5 . . ?
H9B_2 C9_2 H9C_2 109.5 . . ?
C7_2 C10_2 H10A_2 109.5 . . ?
C7_2 C10_2 H10B_2 109.5 . . ?
H10A_2 C10_2 H10B_2 109.5 . . ?
C7_2 C10_2 H10C_2 109.5 . . ?
H10A_2 C10_2 H10C_2 109.5 . . ?
H10B_2 C10_2 H10C_2 109.5 . . ?
C14_2 C11_2 C12_2 108.4(3) . . ?
C14_2 C11_2 C13_2 108.4(3) . . ?
C12_2 C11_2 C13_2 109.1(3) . . ?
C14_2 C11_2 C3_2 111.9(3) . . ?
C12_2 C11_2 C3_2 110.2(3) . . ?
C13_2 C11_2 C3_2 108.7(3) . . ?
C11_2 C12_2 H12A_2 109.5 . . ?
C11_2 C12_2 H12B_2 109.5 . . ?
H12A_2 C12_2 H12B_2 109.5 . . ?
C11_2 C12_2 H12C_2 109.5 . . ?
H12A_2 C12_2 H12C_2 109.5 . . ?
H12B_2 C12_2 H12C_2 109.5 . . ?
C11_2 C13_2 H13A_2 109.5 . . ?
C11_2 C13_2 H13B_2 109.5 . . ?
H13A_2 C13_2 H13B_2 109.5 . . ?
C11_2 C13_2 H13C_2 109.5 . . ?
H13A_2 C13_2 H13C_2 109.5 . . ?
H13B_2 C13_2 H13C_2 109.5 . . ?
C11_2 C14_2 H14A_2 109.5 . . ?
C11_2 C14_2 H14B_2 109.5 . . ?
H14A_2 C14_2 H14B_2 109.5 . . ?
C11_2 C14_2 H14C_2 109.5 . . ?
H14A_2 C14_2 H14C_2 109.5 . . ?
H14B_2 C14_2 H14C_2 109.5 . . ?
C2_3 C1_3 C6_3 118.6(3) . . ?
C2_3 C1_3 C5_8 117.7(3) . . ?
C6_3 C1_3 C5_8 123.6(3) . . ?
C3_3 C2_3 C1_3 122.0(3) . . ?
C3_3 C2_3 H2_3 119.0 . . ?
C1_3 C2_3 H2_3 119.0 . . ?
C2_3 C3_3 C4_3 117.8(3) . . ?
C2_3 C3_3 C11_3 119.1(3) . . ?
C4_3 C3_3 C11_3 123.1(3) . . ?
C3_3 C4_3 C5_3 122.4(3) . . ?
C3_3 C4_3 H4_3 118.8 . . ?
C5_3 C4_3 H4_3 118.8 . . ?
C6_3 C5_3 C4_3 117.7(3) . . ?
C6_3 C5_3 C7_3 121.5(3) . . ?
C4_3 C5_3 C7_3 120.9(3) . . ?
C1_3 C6_3 C5_3 121.4(3) . . ?
C1_3 C6_3 H6_3 119.3 . . ?
C5_3 C6_3 H6_3 119.3 . . ?
C8_3 C7_3 C9_3 108.3(3) . . ?
C8_3 C7_3 C5_3 111.8(3) . . ?
C9_3 C7_3 C5_3 108.6(3) . . ?
C8_3 C7_3 C10_3 107.3(3) . . ?
C9_3 C7_3 C10_3 109.8(3) . . ?
C5_3 C7_3 C10_3 111.1(3) . . ?
C7_3 C8_3 H8A_3 109.5 . . ?
C7_3 C8_3 H8B_3 109.5 . . ?
H8A_3 C8_3 H8B_3 109.5 . . ?
C7_3 C8_3 H8C_3 109.5 . . ?
H8A_3 C8_3 H8C_3 109.5 . . ?
H8B_3 C8_3 H8C_3 109.5 . . ?
C7_3 C9_3 H9A_3 109.5 . . ?
C7_3 C9_3 H9B_3 109.5 . . ?
H9A_3 C9_3 H9B_3 109.5 . . ?
C7_3 C9_3 H9C_3 109.5 . . ?
H9A_3 C9_3 H9C_3 109.5 . . ?
H9B_3 C9_3 H9C_3 109.5 . . ?
C7_3 C10_3 H10A_3 109.5 . . ?
C7_3 C10_3 H10B_3 109.5 . . ?
H10A_3 C10_3 H10B_3 109.5 . . ?
C7_3 C10_3 H10C_3 109.5 . . ?
H10A_3 C10_3 H10C_3 109.5 . . ?
H10B_3 C10_3 H10C_3 109.5 . . ?
C13_3 C11_3 C3_3 109.9(3) . . ?
C13_3 C11_3 C14_3 109.3(3) . . ?
C3_3 C11_3 C14_3 109.0(3) . . ?
C13_3 C11_3 C12_3 108.3(3) . . ?
C3_3 C11_3 C12_3 111.9(3) . . ?
C14_3 C11_3 C12_3 108.3(3) . . ?
C11_3 C12_3 H12A_3 109.5 . . ?
C11_3 C12_3 H12B_3 109.5 . . ?
H12A_3 C12_3 H12B_3 109.5 . . ?
C11_3 C12_3 H12C_3 109.5 . . ?
H12A_3 C12_3 H12C_3 109.5 . . ?
H12B_3 C12_3 H12C_3 109.5 . . ?
C11_3 C13_3 H13A_3 109.5 . . ?
C11_3 C13_3 H13B_3 109.5 . . ?
H13A_3 C13_3 H13B_3 109.5 . . ?
C11_3 C13_3 H13C_3 109.5 . . ?
H13A_3 C13_3 H13C_3 109.5 . . ?
H13B_3 C13_3 H13C_3 109.5 . . ?
C11_3 C14_3 H14A_3 109.5 . . ?
C11_3 C14_3 H14B_3 109.5 . . ?
H14A_3 C14_3 H14B_3 109.5 . . ?
C11_3 C14_3 H14C_3 109.5 . . ?
H14A_3 C14_3 H14C_3 109.5 . . ?
H14B_3 C14_3 H14C_3 109.5 . . ?
C6_4 C1_4 C2_4 119.0(3) . . ?
C6_4 C1_4 C2_6 120.7(3) . . ?
C2_4 C1_4 C2_6 120.0(3) . . ?
C3_4 C2_4 C1_4 121.8(3) . . ?
C3_4 C2_4 H2_4 119.1 . . ?
C1_4 C2_4 H2_4 119.1 . . ?
C2_4 C3_4 C4_4 117.4(3) . . ?
C2_4 C3_4 C11_4 122.9(3) . . ?
C4_4 C3_4 C11_4 119.7(3) . . ?
C5_4 C4_4 C3_4 122.5(3) . . ?
C5_4 C4_4 H4_4 118.7 . . ?
C3_4 C4_4 H4_4 118.7 . . ?
C4_4 C5_4 C6_4 118.2(3) . . ?
C4_4 C5_4 C7_4 119.0(3) . . ?
C6_4 C5_4 C7_4 122.7(3) . . ?
C1_4 C6_4 C5_4 121.0(3) . . ?
C1_4 C6_4 H6_4 119.5 . . ?
C5_4 C6_4 H6_4 119.5 . . ?
C10_4 C7_4 C9_4 108.6(3) . . ?
C10_4 C7_4 C8_4 107.8(3) . . ?
C9_4 C7_4 C8_4 110.1(3) . . ?
C10_4 C7_4 C5_4 112.5(2) . . ?
C9_4 C7_4 C5_4 109.7(3) . . ?
C8_4 C7_4 C5_4 108.1(3) . . ?
C7_4 C8_4 H8A_4 109.5 . . ?
C7_4 C8_4 H8B_4 109.5 . . ?
H8A_4 C8_4 H8B_4 109.5 . . ?
C7_4 C8_4 H8C_4 109.5 . . ?
H8A_4 C8_4 H8C_4 109.5 . . ?
H8B_4 C8_4 H8C_4 109.5 . . ?
C7_4 C9_4 H9A_4 109.5 . . ?
C7_4 C9_4 H9B_4 109.5 . . ?
H9A_4 C9_4 H9B_4 109.5 . . ?
C7_4 C9_4 H9C_4 109.5 . . ?
H9A_4 C9_4 H9C_4 109.5 . . ?
H9B_4 C9_4 H9C_4 109.5 . . ?
C7_4 C10_4 H10A_4 109.5 . . ?
C7_4 C10_4 H10B_4 109.5 . . ?
H10A_4 C10_4 H10B_4 109.5 . . ?
C7_4 C10_4 H10C_4 109.5 . . ?
H10A_4 C10_4 H10C_4 109.5 . . ?
H10B_4 C10_4 H10C_4 109.5 . . ?
C14_4 C11_4 C13_4 109.3(3) . . ?
C14_4 C11_4 C12_4 107.5(3) . . ?
C13_4 C11_4 C12_4 108.9(3) . . ?
C14_4 C11_4 C3_4 112.4(3) . . ?
C13_4 C11_4 C3_4 108.9(3) . . ?
C12_4 C11_4 C3_4 109.8(3) . . ?
C11_4 C12_4 H12A_4 109.5 . . ?
C11_4 C12_4 H12B_4 109.5 . . ?
H12A_4 C12_4 H12B_4 109.5 . . ?
C11_4 C12_4 H12C_4 109.5 . . ?
H12A_4 C12_4 H12C_4 109.5 . . ?
H12B_4 C12_4 H12C_4 109.5 . . ?
C11_4 C13_4 H13A_4 109.5 . . ?
C11_4 C13_4 H13B_4 109.5 . . ?
H13A_4 C13_4 H13B_4 109.5 . . ?
C11_4 C13_4 H13C_4 109.5 . . ?
H13A_4 C13_4 H13C_4 109.5 . . ?
H13B_4 C13_4 H13C_4 109.5 . . ?
C11_4 C14_4 H14A_4 109.5 . . ?
C11_4 C14_4 H14B_4 109.5 . . ?
H14A_4 C14_4 H14B_4 109.5 . . ?
C11_4 C14_4 H14C_4 109.5 . . ?
H14A_4 C14_4 H14C_4 109.5 . . ?
H14B_4 C14_4 H14C_4 109.5 . . ?
C5_5 C1_5 C2_5 108.6(3) . . ?
C5_5 C1_5 Fe4_11 70.02(18) . . ?
C2_5 C1_5 Fe4_11 69.83(18) . . ?
C5_5 C1_5 H1_5 125.7 . . ?
C2_5 C1_5 H1_5 125.7 . . ?
Fe4_11 C1_5 H1_5 126.1 . . ?
C3_5 C2_5 C1_5 107.0(3) . . ?
C3_5 C2_5 Fe4_11 69.51(18) . . ?
C1_5 C2_5 Fe4_11 69.45(18) . . ?
C3_5 C2_5 H2_5 126.5 . . ?
C1_5 C2_5 H2_5 126.5 . . ?
Fe4_11 C2_5 H2_5 126.1 . . ?
C4_5 C3_5 C2_5 108.3(3) . . ?
C4_5 C3_5 Fe4_11 69.83(19) . . ?
C2_5 C3_5 Fe4_11 69.84(18) . . ?
C4_5 C3_5 H3_5 125.9 . . ?
C2_5 C3_5 H3_5 125.9 . . ?
Fe4_11 C3_5 H3_5 126.1 . . ?
C5_5 C4_5 C3_5 108.0(3) . . ?
C5_5 C4_5 Fe4_11 69.79(19) . . ?
C3_5 C4_5 Fe4_11 69.67(19) . . ?
C5_5 C4_5 H4_5 126.0 . . ?
C3_5 C4_5 H4_5 126.0 . . ?
Fe4_11 C4_5 H4_5 126.1 . . ?
C1_5 C5_5 C4_5 108.1(3) . . ?
C1_5 C5_5 Fe4_11 69.79(19) . . ?
C4_5 C5_5 Fe4_11 69.8(2) . . ?
C1_5 C5_5 H5_5 125.9 . . ?
C4_5 C5_5 H5_5 125.9 . . ?
Fe4_11 C5_5 H5_5 126.1 . . ?
C2_6 C1_6 C5_6 104.1(3) . . ?
C2_6 C1_6 Al2_11 128.8(2) . . ?
C5_6 C1_6 Al2_11 126.9(2) . . ?
C2_6 C1_6 Fe4_11 68.05(16) . . ?
C5_6 C1_6 Fe4_11 67.36(16) . . ?
Al2_11 C1_6 Fe4_11 132.27(15) . . ?
C3_6 C2_6 C1_6 110.2(3) . . ?
C3_6 C2_6 C1_4 120.0(3) . . ?
C1_6 C2_6 C1_4 129.7(3) . . ?
C3_6 C2_6 Fe4_11 69.18(16) . . ?
C1_6 C2_6 Fe4_11 70.94(16) . . ?
C1_4 C2_6 Fe4_11 127.6(2) . . ?
C4_6 C3_6 C2_6 107.6(3) . . ?
C4_6 C3_6 Fe4_11 69.68(17) . . ?
C2_6 C3_6 Fe4_11 70.00(17) . . ?
C4_6 C3_6 H3_6 126.2 . . ?
C2_6 C3_6 H3_6 126.2 . . ?
Fe4_11 C3_6 H3_6 125.7 . . ?
C3_6 C4_6 C5_6 108.5(3) . . ?
C3_6 C4_6 Fe4_11 69.80(17) . . ?
C5_6 C4_6 Fe4_11 69.55(17) . . ?
C3_6 C4_6 H4_6 125.7 . . ?
C5_6 C4_6 H4_6 125.7 . . ?
Fe4_11 C4_6 H4_6 126.5 . . ?
C4_6 C5_6 C1_6 109.6(3) . . ?
C4_6 C5_6 C1_2 120.4(3) . . ?
C1_6 C5_6 C1_2 129.8(3) . . ?
C4_6 C5_6 Fe4_11 69.63(17) . . ?
C1_6 C5_6 Fe4_11 71.21(16) . . ?
C1_2 C5_6 Fe4_11 121.26(19) . . ?
C5_7 C1_7 C2_7 108.1(3) . . ?
C5_7 C1_7 Fe3_11 70.03(19) . . ?
C2_7 C1_7 Fe3_11 69.74(19) . . ?
C5_7 C1_7 H1_7 125.9 . . ?
C2_7 C1_7 H1_7 125.9 . . ?
Fe3_11 C1_7 H1_7 125.9 . . ?
C3_7 C2_7 C1_7 107.4(3) . . ?
C3_7 C2_7 Fe3_11 70.11(19) . . ?
C1_7 C2_7 Fe3_11 69.3(2) . . ?
C3_7 C2_7 H2_7 126.3 . . ?
C1_7 C2_7 H2_7 126.3 . . ?
Fe3_11 C2_7 H2_7 125.9 . . ?
C4_7 C3_7 C2_7 108.1(3) . . ?
C4_7 C3_7 Fe3_11 69.55(19) . . ?
C2_7 C3_7 Fe3_11 69.31(19) . . ?
C4_7 C3_7 H3_7 125.9 . . ?
C2_7 C3_7 H3_7 125.9 . . ?
Fe3_11 C3_7 H3_7 126.8 . . ?
C3_7 C4_7 C5_7 108.1(3) . . ?
C3_7 C4_7 Fe3_11 70.12(18) . . ?
C5_7 C4_7 Fe3_11 69.60(18) . . ?
C3_7 C4_7 H4_7 126.0 . . ?
C5_7 C4_7 H4_7 126.0 . . ?
Fe3_11 C4_7 H4_7 125.9 . . ?
C1_7 C5_7 C4_7 108.2(3) . . ?
C1_7 C5_7 Fe3_11 69.6(2) . . ?
C4_7 C5_7 Fe3_11 69.86(19) . . ?
C1_7 C5_7 H5_7 125.9 . . ?
C4_7 C5_7 H5_7 125.9 . . ?
Fe3_11 C5_7 H5_7 126.2 . . ?
C2_8 C1_8 C5_8 104.6(3) . . ?
C2_8 C1_8 Al1_11 126.3(2) . . ?
C5_8 C1_8 Al1_11 128.2(2) . . ?
C2_8 C1_8 Fe3_11 68.54(17) . . ?
C5_8 C1_8 Fe3_11 67.64(17) . . ?
Al1_11 C1_8 Fe3_11 135.67(15) . . ?
C3_8 C2_8 C1_8 109.4(3) . . ?
C3_8 C2_8 C1_1 121.5(9) . . ?
C1_8 C2_8 C1_1 129.0(9) . . ?
C3_8 C2_8 C1_111 123.0(12) . . ?
C1_8 C2_8 C1_111 127.6(12) . . ?
C3_8 C2_8 Fe3_11 69.09(18) . . ?
C1_8 C2_8 Fe3_11 70.60(17) . . ?
C1_1 C2_8 Fe3_11 127.2(8) . . ?
C1_111 C2_8 Fe3_11 127.2(11) . . ?
C4_8 C3_8 C2_8 107.9(3) . . ?
C4_8 C3_8 Fe3_11 69.40(18) . . ?
C2_8 C3_8 Fe3_11 69.85(17) . . ?
C4_8 C3_8 H3_8 126.1 . . ?
C2_8 C3_8 H3_8 126.1 . . ?
Fe3_11 C3_8 H3_8 126.3 . . ?
C3_8 C4_8 C5_8 108.7(3) . . ?
C3_8 C4_8 Fe3_11 70.46(18) . . ?
C5_8 C4_8 Fe3_11 69.77(18) . . ?
C3_8 C4_8 H4_8 125.7 . . ?
C5_8 C4_8 H4_8 125.7 . . ?
Fe3_11 C4_8 H4_8 125.7 . . ?
C4_8 C5_8 C1_8 109.4(3) . . ?
C4_8 C5_8 C1_3 121.7(3) . . ?
C1_8 C5_8 C1_3 128.8(3) . . ?
C4_8 C5_8 Fe3_11 69.33(17) . . ?
C1_8 C5_8 Fe3_11 71.02(17) . . ?
C1_3 C5_8 Fe3_11 127.2(2) . . ?
N5_9 C1_9 N2_9 103.5(3) . . ?
N5_9 C1_9 Al1_11 126.2(2) . . ?
N2_9 C1_9 Al1_11 129.8(2) . . ?
C1_9 N2_9 C3_9 111.9(3) . . ?
C1_9 N2_9 C9_9 125.0(3) . . ?
C3_9 N2_9 C9_9 123.0(3) . . ?
C4_9 C3_9 N2_9 106.6(3) . . ?
C4_9 C3_9 C8_9 131.0(3) . . ?
N2_9 C3_9 C8_9 122.4(3) . . ?
C3_9 C4_9 N5_9 106.1(3) . . ?
C3_9 C4_9 C7_9 131.5(3) . . ?
N5_9 C4_9 C7_9 122.3(3) . . ?
C1_9 N5_9 C4_9 111.9(3) . . ?
C1_9 N5_9 C6_9 124.4(3) . . ?
C4_9 N5_9 C6_9 123.6(3) . . ?
N5_9 C6_9 H6A_9 109.5 . . ?
N5_9 C6_9 H6B_9 109.5 . . ?
H6A_9 C6_9 H6B_9 109.5 . . ?
N5_9 C6_9 H6C_9 109.5 . . ?
H6A_9 C6_9 H6C_9 109.5 . . ?
H6B_9 C6_9 H6C_9 109.5 . . ?
C4_9 C7_9 H7A_9 109.5 . . ?
C4_9 C7_9 H7B_9 109.5 . . ?
H7A_9 C7_9 H7B_9 109.5 . . ?
C4_9 C7_9 H7C_9 109.5 . . ?
H7A_9 C7_9 H7C_9 109.5 . . ?
H7B_9 C7_9 H7C_9 109.5 . . ?
C3_9 C8_9 H8A_9 109.5 . . ?
C3_9 C8_9 H8B_9 109.5 . . ?
H8A_9 C8_9 H8B_9 109.5 . . ?
C3_9 C8_9 H8C_9 109.5 . . ?
H8A_9 C8_9 H8C_9 109.5 . . ?
H8B_9 C8_9 H8C_9 109.5 . . ?
N2_9 C9_9 H9A_9 109.5 . . ?
N2_9 C9_9 H9B_9 109.5 . . ?
H9A_9 C9_9 H9B_9 109.5 . . ?
N2_9 C9_9 H9C_9 109.5 . . ?
H9A_9 C9_9 H9C_9 109.5 . . ?
H9B_9 C9_9 H9C_9 109.5 . . ?
N2_10 C1_10 N5_10 104.8(2) . . ?
N2_10 C1_10 Al2_11 131.3(2) . . ?
N5_10 C1_10 Al2_11 123.1(2) . . ?
C1_10 N2_10 C3_10 111.7(3) . . ?
C1_10 N2_10 C10_10 123.5(3) . . ?
C3_10 N2_10 C10_10 124.8(3) . . ?
C4_10 C3_10 N2_10 105.8(3) . . ?
C4_10 C3_10 C9_10 132.3(3) . . ?
N2_10 C3_10 C9_10 121.9(3) . . ?
C3_10 C4_10 N5_10 107.3(3) . . ?
C3_10 C4_10 C8_10 130.7(3) . . ?
N5_10 C4_10 C8_10 121.9(3) . . ?
C1_10 N5_10 C4_10 110.4(3) . . ?
C1_10 N5_10 C6_10 125.5(2) . . ?
C4_10 N5_10 C6_10 124.1(3) . . ?
N5_10 C6_10 Al1_11 113.1(2) . . ?
N5_10 C6_10 H6A_10 109.0 . . ?
Al1_11 C6_10 H6A_10 109.0 . . ?
N5_10 C6_10 H6AB_10 109.0 . . ?
Al1_11 C6_10 H6AB_10 109.0 . . ?
H6A_10 C6_10 H6AB_10 107.8 . . ?
C4_10 C8_10 H8A_10 109.5 . . ?
C4_10 C8_10 H8B_10 109.5 . . ?
H8A_10 C8_10 H8B_10 109.5 . . ?
C4_10 C8_10 H8C_10 109.5 . . ?
H8A_10 C8_10 H8C_10 109.5 . . ?
H8B_10 C8_10 H8C_10 109.5 . . ?
C3_10 C9_10 H9A_10 109.5 . . ?
C3_10 C9_10 H9B_10 109.5 . . ?
H9A_10 C9_10 H9B_10 109.5 . . ?
C3_10 C9_10 H9C_10 109.5 . . ?
H9A_10 C9_10 H9C_10 109.5 . . ?
H9B_10 C9_10 H9C_10 109.5 . . ?
N2_10 C10_10 H10A_10 109.5 . . ?
N2_10 C10_10 H10B_10 109.5 . . ?
H10A_10 C10_10 H10B_10 109.5 . . ?
N2_10 C10_10 H10C_10 109.5 . . ?
H10A_10 C10_10 H10C_10 109.5 . . ?
H10B_10 C10_10 H10C_10 109.5 . . ?
C1_8 Al1_11 C6_10 103.23(13) . . ?
C1_8 Al1_11 C1_9 102.02(12) . . ?
C6_10 Al1_11 C1_9 99.60(13) . . ?
C1_8 Al1_11 Al2_11 136.42(10) . . ?
C6_10 Al1_11 Al2_11 92.84(9) . . ?
C1_9 Al1_11 Al2_11 114.99(10) . . ?
C1_6 Al2_11 C1_10 114.86(13) . . ?
C1_6 Al2_11 Al1_11 123.30(9) . . ?
C1_10 Al2_11 Al1_11 84.30(9) . . ?
C1_6 Al2_11 H1_11 108.4(12) . . ?
C1_10 Al2_11 H1_11 99.0(11) . . ?
Al1_11 Al2_11 H1_11 121.0(12) . . ?
C4_8 Fe3_11 C1_7 125.69(15) . . ?
C4_8 Fe3_11 C5_8 40.90(12) . . ?
C1_7 Fe3_11 C5_8 106.99(14) . . ?
C4_8 Fe3_11 C5_7 106.80(15) . . ?
C1_7 Fe3_11 C5_7 40.36(15) . . ?
C5_8 Fe3_11 C5_7 118.26(14) . . ?
C4_8 Fe3_11 C2_7 164.03(14) . . ?
C1_7 Fe3_11 C2_7 40.95(15) . . ?
C5_8 Fe3_11 C2_7 126.70(13) . . ?
C5_7 Fe3_11 C2_7 68.35(15) . . ?
C4_8 Fe3_11 C4_7 118.66(14) . . ?
C1_7 Fe3_11 C4_7 68.16(14) . . ?
C5_8 Fe3_11 C4_7 152.70(14) . . ?
C5_7 Fe3_11 C4_7 40.55(14) . . ?
C2_7 Fe3_11 C4_7 68.27(14) . . ?
C4_8 Fe3_11 C3_8 40.13(13) . . ?
C1_7 Fe3_11 C3_8 162.86(15) . . ?
C5_8 Fe3_11 C3_8 68.28(13) . . ?
C5_7 Fe3_11 C3_8 126.01(14) . . ?
C2_7 Fe3_11 C3_8 154.86(14) . . ?
C4_7 Fe3_11 C3_8 108.02(14) . . ?
C4_8 Fe3_11 C3_7 153.36(14) . . ?
C1_7 Fe3_11 C3_7 68.29(15) . . ?
C5_8 Fe3_11 C3_7 165.04(13) . . ?
C5_7 Fe3_11 C3_7 68.01(14) . . ?
C2_7 Fe3_11 C3_7 40.59(14) . . ?
C4_7 Fe3_11 C3_7 40.33(14) . . ?
C3_8 Fe3_11 C3_7 120.40(14) . . ?
C4_8 Fe3_11 C2_8 68.27(13) . . ?
C1_7 Fe3_11 C2_8 154.21(14) . . ?
C5_8 Fe3_11 C2_8 68.21(13) . . ?
C5_7 Fe3_11 C2_8 164.69(13) . . ?
C2_7 Fe3_11 C2_8 120.30(14) . . ?
C4_7 Fe3_11 C2_8 127.84(13) . . ?
C3_8 Fe3_11 C2_8 41.06(13) . . ?
C3_7 Fe3_11 C2_8 109.46(13) . . ?
C4_8 Fe3_11 C1_8 69.59(13) . . ?
C1_7 Fe3_11 C1_8 118.60(13) . . ?
C5_8 Fe3_11 C1_8 41.34(12) . . ?
C5_7 Fe3_11 C1_8 152.74(13) . . ?
C2_7 Fe3_11 C1_8 107.33(13) . . ?
C4_7 Fe3_11 C1_8 165.03(13) . . ?
C3_8 Fe3_11 C1_8 69.51(12) . . ?
C3_7 Fe3_11 C1_8 127.22(13) . . ?
C2_8 Fe3_11 C1_8 40.86(12) . . ?
C5_6 Fe4_11 C4_6 40.83(12) . . ?
C5_6 Fe4_11 C3_6 68.69(12) . . ?
C4_6 Fe4_11 C3_6 40.52(12) . . ?
C5_6 Fe4_11 C1_5 154.15(13) . . ?
C4_6 Fe4_11 C1_5 164.46(13) . . ?
C3_6 Fe4_11 C1_5 127.93(13) . . ?
C5_6 Fe4_11 C3_5 123.84(13) . . ?
C4_6 Fe4_11 C3_5 107.48(13) . . ?
C3_6 Fe4_11 C3_5 121.39(14) . . ?
C1_5 Fe4_11 C3_5 68.05(13) . . ?
C5_6 Fe4_11 C4_5 105.28(13) . . ?
C4_6 Fe4_11 C4_5 119.15(14) . . ?
C3_6 Fe4_11 C4_5 154.92(14) . . ?
C1_5 Fe4_11 C4_5 67.84(14) . . ?
C3_5 Fe4_11 C4_5 40.50(15) . . ?
C5_6 Fe4_11 C5_5 118.47(13) . . ?
C4_6 Fe4_11 C5_5 153.60(13) . . ?
C3_6 Fe4_11 C5_5 164.03(13) . . ?
C1_5 Fe4_11 C5_5 40.20(14) . . ?
C3_5 Fe4_11 C5_5 68.04(14) . . ?
C4_5 Fe4_11 C5_5 40.42(14) . . ?
C5_6 Fe4_11 C2_5 162.07(13) . . ?
C4_6 Fe4_11 C2_5 126.31(13) . . ?
C3_6 Fe4_11 C2_5 109.55(14) . . ?
C1_5 Fe4_11 C2_5 40.72(13) . . ?
C3_5 Fe4_11 C2_5 40.66(14) . . ?
C4_5 Fe4_11 C2_5 68.34(14) . . ?
C5_5 Fe4_11 C2_5 68.28(14) . . ?
C5_6 Fe4_11 C2_6 68.32(11) . . ?
C4_6 Fe4_11 C2_6 68.14(11) . . ?
C3_6 Fe4_11 C2_6 40.82(12) . . ?
C1_5 Fe4_11 C2_6 109.88(12) . . ?
C3_5 Fe4_11 C2_6 157.37(14) . . ?
C4_5 Fe4_11 C2_6 161.48(14) . . ?
C5_5 Fe4_11 C2_6 125.96(13) . . ?
C2_5 Fe4_11 C2_6 122.83(13) . . ?
C5_6 Fe4_11 C1_6 41.44(11) . . ?
C4_6 Fe4_11 C1_6 69.55(12) . . ?
C3_6 Fe4_11 C1_6 69.70(12) . . ?
C1_5 Fe4_11 C1_6 119.82(12) . . ?
C3_5 Fe4_11 C1_6 160.41(13) . . ?
C4_5 Fe4_11 C1_6 122.80(14) . . ?
C5_5 Fe4_11 C1_6 105.56(13) . . ?
C2_5 Fe4_11 C1_6 156.12(12) . . ?
C2_6 Fe4_11 C1_6 41.01(11) . . ?
C2_12 C1_12 H1A_12 109.5 . . ?
C2_12 C1_12 H1B_12 109.5 . . ?
H1A_12 C1_12 H1B_12 109.5 . . ?
C2_12 C1_12 H1C_12 109.5 . . ?
H1A_12 C1_12 H1C_12 109.5 . . ?
H1B_12 C1_12 H1C_12 109.5 . . ?
C3_12 C2_12 C1_12 113.6(4) . . ?
C3_12 C2_12 H2A_12 108.9 . . ?
C1_12 C2_12 H2A_12 108.9 . . ?
C3_12 C2_12 H2AB_12 108.9 . . ?
C1_12 C2_12 H2AB_12 108.8 . . ?
H2A_12 C2_12 H2AB_12 107.7 . . ?
C2_12 C3_12 C4_12 115.9(4) . . ?
C2_12 C3_12 H3A_12 108.3 . . ?
C4_12 C3_12 H3A_12 108.3 . . ?
C2_12 C3_12 H3AB_12 108.3 . . ?
C4_12 C3_12 H3AB_12 108.3 . . ?
H3A_12 C3_12 H3AB_12 107.4 . . ?
C5_12 C4_12 C3_12 117.0(4) . . ?
C5_12 C4_12 H4A_12 108.0 . . ?
C3_12 C4_12 H4A_12 108.0 . . ?
C5_12 C4_12 H4AB_12 108.0 . . ?
C3_12 C4_12 H4AB_12 108.0 . . ?
H4A_12 C4_12 H4AB_12 107.3 . . ?
C4_12 C5_12 C6_12 114.3(4) . . ?
C4_12 C5_12 H5A_12 108.7 . . ?
C6_12 C5_12 H5A_12 108.7 . . ?
C4_12 C5_12 H5AB_12 108.7 . . ?
C6_12 C5_12 H5AB_12 108.7 . . ?
H5A_12 C5_12 H5AB_12 107.6 . . ?
C5_12 C6_12 H6A_12 109.5 . . ?
C5_12 C6_12 H6B_12 109.5 . . ?
H6A_12 C6_12 H6B_12 109.5 . . ?
C5_12 C6_12 H6C_12 109.5 . . ?
H6A_12 C6_12 H6C_12 109.5 . . ?
H6B_12 C6_12 H6C_12 109.5 . . ?

loop_
_geom_bond_atom_site_label_1
_geom_bond_atom_site_label_2
_geom_bond_distance
_geom_bond_site_symmetry_2
_geom_bond_publ_flag
C1_1 C2_1 1.396(10) . ?
C1_1 C6_1 1.401(9) . ?
C1_1 C2_8 1.476(15) . ?
C2_1 C3_1 1.388(8) . ?
C2_1 H2_1 0.9500 . ?
C3_1 C4_1 1.386(8) . ?
C3_1 C11_1 1.541(8) . ?
C4_1 C5_1 1.408(9) . ?
C4_1 H4_1 0.9500 . ?
C5_1 C6_1 1.381(9) . ?
C5_1 C7_1 1.540(10) . ?
C6_1 H6_1 0.9500 . ?
C7_1 C8_1 1.524(11) . ?
C7_1 C10_1 1.539(11) . ?
C7_1 C9_1 1.542(11) . ?
C8_1 H8A_1 0.9800 . ?
C8_1 H8B_1 0.9800 . ?
C8_1 H8C_1 0.9800 . ?
C9_1 H9A_1 0.9800 . ?
C9_1 H9B_1 0.9800 . ?
C9_1 H9C_1 0.9800 . ?
C10_1 H10A_1 0.9800 . ?
C10_1 H10B_1 0.9800 . ?
C10_1 H10C_1 0.9800 . ?
C11_1 C14_1 1.530(10) . ?
C11_1 C13_1 1.535(9) . ?
C11_1 C12_1 1.537(9) . ?
C12_1 H12A_1 0.9800 . ?
C12_1 H12B_1 0.9800 . ?
C12_1 H12C_1 0.9800 . ?
C13_1 H13A_1 0.9800 . ?
C13_1 H13B_1 0.9800 . ?
C13_1 H13C_1 0.9800 . ?
C14_1 H14A_1 0.9800 . ?
C14_1 H14B_1 0.9800 . ?
C14_1 H14C_1 0.9800 . ?
C1_111 C2_111 1.395(11) . ?
C1_111 C6_111 1.397(12) . ?
C1_111 C2_8 1.482(19) . ?
C2_111 C3_111 1.389(11) . ?
C2_111 H2_111 0.9500 . ?
C3_111 C4_111 1.411(11) . ?
C3_111 C11_111 1.537(12) . ?
C4_111 C5_111 1.394(10) . ?
C4_111 H4_111 0.9500 . ?
C5_111 C6_111 1.393(10) . ?
C5_111 C7_111 1.541(10) . ?
C6_111 H6_111 0.9500 . ?
C7_111 C8_111 1.518(10) . ?
C7_111 C9_111 1.528(11) . ?
C7_111 C10_111 1.550(10) . ?
C8_111 H8A_111 0.9800 . ?
C8_111 H8B_111 0.9800 . ?
C8_111 H8C_111 0.9800 . ?
C9_111 H9A_111 0.9800 . ?
C9_111 H9B_111 0.9800 . ?
C9_111 H9C_111 0.9800 . ?
C10_111 H10A_111 0.9800 . ?
C10_111 H10B_111 0.9800 . ?
C10_111 H10C_111 0.9800 . ?
C11_111 C12_111 1.527(13) . ?
C11_111 C14_111 1.540(13) . ?
C11_111 C13_111 1.549(13) . ?
C12_111 H12A_111 0.9800 . ?
C12_111 H12B_111 0.9800 . ?
C12_111 H12C_111 0.9800 . ?
C13_111 H13A_111 0.9800 . ?
C13_111 H13B_111 0.9800 . ?
C13_111 H13C_111 0.9800 . ?
C14_111 H14A_111 0.9800 . ?
C14_111 H14B_111 0.9800 . ?
C14_111 H14C_111 0.9800 . ?
C1_2 C6_2 1.399(4) . ?
C1_2 C2_2 1.402(4) . ?
C1_2 C5_6 1.490(4) . ?
C2_2 C3_2 1.385(4) . ?
C2_2 H2_2 0.9500 . ?
C3_2 C4_2 1.400(4) . ?
C3_2 C11_2 1.537(4) . ?
C4_2 C5_2 1.393(4) . ?
C4_2 H4_2 0.9500 . ?
C5_2 C6_2 1.391(4) . ?
C5_2 C7_2 1.541(4) . ?
C6_2 H6_2 0.9500 . ?
C7_2 C9_2 1.526(4) . ?
C7_2 C8_2 1.529(4) . ?
C7_2 C10_2 1.543(5) . ?
C8_2 H8A_2 0.9800 . ?
C8_2 H8B_2 0.9800 . ?
C8_2 H8C_2 0.9800 . ?
C9_2 H9A_2 0.9800 . ?
C9_2 H9B_2 0.9800 . ?
C9_2 H9C_2 0.9800 . ?
C10_2 H10A_2 0.9800 . ?
C10_2 H10B_2 0.9800 . ?
C10_2 H10C_2 0.9800 . ?
C11_2 C14_2 1.530(4) . ?
C11_2 C12_2 1.532(4) . ?
C11_2 C13_2 1.536(4) . ?
C12_2 H12A_2 0.9800 . ?
C12_2 H12B_2 0.9800 . ?
C12_2 H12C_2 0.9800 . ?
C13_2 H13A_2 0.9800 . ?
C13_2 H13B_2 0.9800 . ?
C13_2 H13C_2 0.9800 . ?
C14_2 H14A_2 0.9800 . ?
C14_2 H14B_2 0.9800 . ?
C14_2 H14C_2 0.9800 . ?
C1_3 C2_3 1.394(4) . ?
C1_3 C6_3 1.395(4) . ?
C1_3 C5_8 1.482(4) . ?
C2_3 C3_3 1.388(4) . ?
C2_3 H2_3 0.9500 . ?
C3_3 C4_3 1.391(4) . ?
C3_3 C11_3 1.533(4) . ?
C4_3 C5_3 1.404(4) . ?
C4_3 H4_3 0.9500 . ?
C5_3 C6_3 1.396(4) . ?
C5_3 C7_3 1.534(4) . ?
C6_3 H6_3 0.9500 . ?
C7_3 C8_3 1.524(4) . ?
C7_3 C9_3 1.533(5) . ?
C7_3 C10_3 1.539(5) . ?
C8_3 H8A_3 0.9800 . ?
C8_3 H8B_3 0.9800 . ?
C8_3 H8C_3 0.9800 . ?
C9_3 H9A_3 0.9800 . ?
C9_3 H9B_3 0.9800 . ?
C9_3 H9C_3 0.9800 . ?
C10_3 H10A_3 0.9800 . ?
C10_3 H10B_3 0.9800 . ?
C10_3 H10C_3 0.9800 . ?
C11_3 C13_3 1.528(5) . ?
C11_3 C14_3 1.533(4) . ?
C11_3 C12_3 1.534(4) . ?
C12_3 H12A_3 0.9800 . ?
C12_3 H12B_3 0.9800 . ?
C12_3 H12C_3 0.9800 . ?
C13_3 H13A_3 0.9800 . ?
C13_3 H13B_3 0.9800 . ?
C13_3 H13C_3 0.9800 . ?
C14_3 H14A_3 0.9800 . ?
C14_3 H14B_3 0.9800 . ?
C14_3 H14C_3 0.9800 . ?
C1_4 C6_4 1.391(4) . ?
C1_4 C2_4 1.397(4) . ?
C1_4 C2_6 1.487(4) . ?
C2_4 C3_4 1.391(4) . ?
C2_4 H2_4 0.9500 . ?
C3_4 C4_4 1.396(4) . ?
C3_4 C11_4 1.541(4) . ?
C4_4 C5_4 1.394(4) . ?
C4_4 H4_4 0.9500 . ?
C5_4 C6_4 1.394(4) . ?
C5_4 C7_4 1.537(4) . ?
C6_4 H6_4 0.9500 . ?
C7_4 C10_4 1.526(4) . ?
C7_4 C9_4 1.529(5) . ?
C7_4 C8_4 1.535(5) . ?
C8_4 H8A_4 0.9800 . ?
C8_4 H8B_4 0.9800 . ?
C8_4 H8C_4 0.9800 . ?
C9_4 H9A_4 0.9800 . ?
C9_4 H9B_4 0.9800 . ?
C9_4 H9C_4 0.9800 . ?
C10_4 H10A_4 0.9800 . ?
C10_4 H10B_4 0.9800 . ?
C10_4 H10C_4 0.9800 . ?
C11_4 C14_4 1.525(5) . ?
C11_4 C13_4 1.529(5) . ?
C11_4 C12_4 1.537(5) . ?
C12_4 H12A_4 0.9800 . ?
C12_4 H12B_4 0.9800 . ?
C12_4 H12C_4 0.9800 . ?
C13_4 H13A_4 0.9800 . ?
C13_4 H13B_4 0.9800 . ?
C13_4 H13C_4 0.9800 . ?
C14_4 H14A_4 0.9800 . ?
C14_4 H14B_4 0.9800 . ?
C14_4 H14C_4 0.9800 . ?
C1_5 C5_5 1.406(5) . ?
C1_5 C2_5 1.425(5) . ?
C1_5 Fe4_11 2.045(3) . ?
C1_5 H1_5 0.9500 . ?
C2_5 C3_5 1.423(5) . ?
C2_5 Fe4_11 2.050(3) . ?
C2_5 H2_5 0.9500 . ?
C3_5 C4_5 1.417(5) . ?
C3_5 Fe4_11 2.046(3) . ?
C3_5 H3_5 0.9500 . ?
C4_5 C5_5 1.415(5) . ?
C4_5 Fe4_11 2.048(3) . ?
C4_5 H4_5 0.9500 . ?
C5_5 Fe4_11 2.048(3) . ?
C5_5 H5_5 0.9500 . ?
C1_6 C2_6 1.454(4) . ?
C1_6 C5_6 1.464(4) . ?
C1_6 Al2_11 2.039(3) . ?
C1_6 Fe4_11 2.095(3) . ?
C2_6 C3_6 1.430(4) . ?
C2_6 Fe4_11 2.056(3) . ?
C3_6 C4_6 1.416(4) . ?
C3_6 Fe4_11 2.045(3) . ?
C3_6 H3_6 0.9500 . ?
C4_6 C5_6 1.425(4) . ?
C4_6 Fe4_11 2.043(3) . ?
C4_6 H4_6 0.9500 . ?
C5_6 Fe4_11 2.042(3) . ?
C1_7 C5_7 1.408(5) . ?
C1_7 C2_7 1.428(5) . ?
C1_7 Fe3_11 2.038(3) . ?
C1_7 H1_7 0.9500 . ?
C2_7 C3_7 1.421(5) . ?
C2_7 Fe3_11 2.044(3) . ?
C2_7 H2_7 0.9500 . ?
C3_7 C4_7 1.414(5) . ?
C3_7 Fe3_11 2.054(3) . ?
C3_7 H3_7 0.9500 . ?
C4_7 C5_7 1.417(5) . ?
C4_7 Fe3_11 2.047(3) . ?
C4_7 H4_7 0.9500 . ?
C5_7 Fe3_11 2.043(3) . ?
C5_7 H5_7 0.9500 . ?
C1_8 C2_8 1.448(4) . ?
C1_8 C5_8 1.458(4) . ?
C1_8 Al1_11 1.998(3) . ?
C1_8 Fe3_11 2.087(3) . ?
C2_8 C3_8 1.441(5) . ?
C2_8 Fe3_11 2.060(3) . ?
C3_8 C4_8 1.402(5) . ?
C3_8 Fe3_11 2.049(3) . ?
C3_8 H3_8 0.9500 . ?
C4_8 C5_8 1.424(4) . ?
C4_8 Fe3_11 2.036(3) . ?
C4_8 H4_8 0.9500 . ?
C5_8 Fe3_11 2.041(3) . ?
C1_9 N5_9 1.357(4) . ?
C1_9 N2_9 1.359(4) . ?
C1_9 Al1_11 2.089(3) . ?
N2_9 C3_9 1.388(4) . ?
N2_9 C9_9 1.460(4) . ?
C3_9 C4_9 1.350(5) . ?
C3_9 C8_9 1.490(5) . ?
C4_9 N5_9 1.395(4) . ?
C4_9 C7_9 1.494(5) . ?
N5_9 C6_9 1.461(4) . ?
C6_9 H6A_9 0.9800 . ?
C6_9 H6B_9 0.9800 . ?
C6_9 H6C_9 0.9800 . ?
C7_9 H7A_9 0.9800 . ?
C7_9 H7B_9 0.9800 . ?
C7_9 H7C_9 0.9800 . ?
C8_9 H8A_9 0.9800 . ?
C8_9 H8B_9 0.9800 . ?
C8_9 H8C_9 0.9800 . ?
C9_9 H9A_9 0.9800 . ?
C9_9 H9B_9 0.9800 . ?
C9_9 H9C_9 0.9800 . ?
C1_10 N2_10 1.348(4) . ?
C1_10 N5_10 1.354(4) . ?
C1_10 Al2_11 2.082(3) . ?
N2_10 C3_10 1.389(4) . ?
N2_10 C10_10 1.448(4) . ?
C3_10 C4_10 1.346(5) . ?
C3_10 C9_10 1.496(5) . ?
C4_10 N5_10 1.391(4) . ?
C4_10 C8_10 1.493(5) . ?
N5_10 C6_10 1.475(4) . ?
C6_10 Al1_11 2.059(3) . ?
C6_10 H6A_10 0.9900 . ?
C6_10 H6AB_10 0.9900 . ?
C8_10 H8A_10 0.9800 . ?
C8_10 H8B_10 0.9800 . ?
C8_10 H8C_10 0.9800 . ?
C9_10 H9A_10 0.9800 . ?
C9_10 H9B_10 0.9800 . ?
C9_10 H9C_10 0.9800 . ?
C10_10 H10A_10 0.9800 . ?
C10_10 H10B_10 0.9800 . ?
C10_10 H10C_10 0.9800 . ?
Al1_11 Al2_11 2.6034(15) . ?
Al2_11 H1_11 1.550(2) . ?
C1_12 C2_12 1.515(6) . ?
C1_12 H1A_12 0.9800 . ?
C1_12 H1B_12 0.9800 . ?
C1_12 H1C_12 0.9800 . ?
C2_12 C3_12 1.502(6) . ?
C2_12 H2A_12 0.9900 . ?
C2_12 H2AB_12 0.9900 . ?
C3_12 C4_12 1.504(6) . ?
C3_12 H3A_12 0.9900 . ?
C3_12 H3AB_12 0.9900 . ?
C4_12 C5_12 1.490(7) . ?
C4_12 H4A_12 0.9900 . ?
C4_12 H4AB_12 0.9900 . ?
C5_12 C6_12 1.521(6) . ?
C5_12 H5A_12 0.9900 . ?
C5_12 H5AB_12 0.9900 . ?
C6_12 H6A_12 0.9800 . ?
C6_12 H6B_12 0.9800 . ?
C6_12 H6C_12 0.9800 . ?

loop_
_geom_torsion_atom_site_label_1
_geom_torsion_atom_site_label_2
_geom_torsion_atom_site_label_3
_geom_torsion_atom_site_label_4
_geom_torsion
_geom_torsion_site_symmetry_1
_geom_torsion_site_symmetry_2
_geom_torsion_site_symmetry_3
_geom_torsion_site_symmetry_4
_geom_torsion_publ_flag
C6_1 C1_1 C2_1 C3_1 6.1(18) . . . . ?
C2_8 C1_1 C2_1 C3_1 -177.0(14) . . . . ?
C1_1 C2_1 C3_1 C4_1 -0.6(14) . . . . ?
C1_1 C2_1 C3_1 C11_1 179.3(13) . . . . ?
C2_1 C3_1 C4_1 C5_1 -0.8(14) . . . . ?
C11_1 C3_1 C4_1 C5_1 179.3(12) . . . . ?
C3_1 C4_1 C5_1 C6_1 -3.4(19) . . . . ?
C3_1 C4_1 C5_1 C7_1 174.1(10) . . . . ?
C4_1 C5_1 C6_1 C1_1 9.2(17) . . . . ?
C7_1 C5_1 C6_1 C1_1 -168.2(17) . . . . ?
C2_1 C1_1 C6_1 C5_1 -10.5(16) . . . . ?
C2_8 C1_1 C6_1 C5_1 173(2) . . . . ?
C6_1 C5_1 C7_1 C8_1 -146.1(15) . . . . ?
C4_1 C5_1 C7_1 C8_1 36.5(18) . . . . ?
C6_1 C5_1 C7_1 C10_1 -24.1(19) . . . . ?
C4_1 C5_1 C7_1 C10_1 158.5(15) . . . . ?
C6_1 C5_1 C7_1 C9_1 95.2(16) . . . . ?
C4_1 C5_1 C7_1 C9_1 -82.2(17) . . . . ?
C4_1 C3_1 C11_1 C14_1 -173.1(8) . . . . ?
C2_1 C3_1 C11_1 C14_1 7.0(10) . . . . ?
C4_1 C3_1 C11_1 C13_1 -51.7(8) . . . . ?
C2_1 C3_1 C11_1 C13_1 128.4(7) . . . . ?
C4_1 C3_1 C11_1 C12_1 68.0(9) . . . . ?
C2_1 C3_1 C11_1 C12_1 -111.9(8) . . . . ?
C6_111 C1_111 C2_111 C3_111 2(2) . . . . ?
C2_8 C1_111 C2_111 C3_111 168(3) . . . . ?
C1_111 C2_111 C3_111 C4_111 -1(2) . . . . ?
C1_111 C2_111 C3_111 C11_111 -169(2) . . . . ?
C2_111 C3_111 C4_111 C5_111 3(2) . . . . ?
C11_111 C3_111 C4_111 C5_111 169.3(16) . . . . ?
C3_111 C4_111 C5_111 C6_111 -5(2) . . . . ?
C3_111 C4_111 C5_111 C7_111 179.3(16) . . . . ?
C4_111 C5_111 C6_111 C1_111 6(2) . . . . ?
C7_111 C5_111 C6_111 C1_111 -178.6(18) . . . . ?
C2_111 C1_111 C6_111 C5_111 -4(3) . . . . ?
C2_8 C1_111 C6_111 C5_111 -172.1(17) . . . . ?
C6_111 C5_111 C7_111 C8_111 -176.7(10) . . . . ?
C4_111 C5_111 C7_111 C8_111 -1.3(13) . . . . ?
C6_111 C5_111 C7_111 C9_111 61.8(12) . . . . ?
C4_111 C5_111 C7_111 C9_111 -122.8(11) . . . . ?
C6_111 C5_111 C7_111 C10_111 -58.5(11) . . . . ?
C4_111 C5_111 C7_111 C10_111 116.9(10) . . . . ?
C2_111 C3_111 C11_111 C12_111 -155.7(18) . . . . ?
C4_111 C3_111 C11_111 C12_111 38(3) . . . . ?
C2_111 C3_111 C11_111 C14_111 -35(2) . . . . ?
C4_111 C3_111 C11_111 C14_111 159(2) . . . . ?
C2_111 C3_111 C11_111 C13_111 85(2) . . . . ?
C4_111 C3_111 C11_111 C13_111 -82(2) . . . . ?
C6_2 C1_2 C2_2 C3_2 2.7(4) . . . . ?
C5_6 C1_2 C2_2 C3_2 -170.8(3) . . . . ?
C1_2 C2_2 C3_2 C4_2 -1.6(4) . . . . ?
C1_2 C2_2 C3_2 C11_2 175.1(3) . . . . ?
C2_2 C3_2 C4_2 C5_2 0.2(5) . . . . ?
C11_2 C3_2 C4_2 C5_2 -176.5(3) . . . . ?
C3_2 C4_2 C5_2 C6_2 0.0(5) . . . . ?
C3_2 C4_2 C5_2 C7_2 177.7(3) . . . . ?
C4_2 C5_2 C6_2 C1_2 1.1(4) . . . . ?
C7_2 C5_2 C6_2 C1_2 -176.5(3) . . . . ?
C2_2 C1_2 C6_2 C5_2 -2.4(4) . . . . ?
C5_6 C1_2 C6_2 C5_2 171.2(3) . . . . ?
C6_2 C5_2 C7_2 C9_2 113.6(3) . . . . ?
C4_2 C5_2 C7_2 C9_2 -64.0(4) . . . . ?
C6_2 C5_2 C7_2 C8_2 -7.0(4) . . . . ?
C4_2 C5_2 C7_2 C8_2 175.4(3) . . . . ?
C6_2 C5_2 C7_2 C10_2 -127.7(3) . . . . ?
C4_2 C5_2 C7_2 C10_2 54.7(4) . . . . ?
C2_2 C3_2 C11_2 C14_2 7.0(4) . . . . ?
C4_2 C3_2 C11_2 C14_2 -176.4(3) . . . . ?
C2_2 C3_2 C11_2 C12_2 127.7(3) . . . . ?
C4_2 C3_2 C11_2 C12_2 -55.7(4) . . . . ?
C2_2 C3_2 C11_2 C13_2 -112.8(3) . . . . ?
C4_2 C3_2 C11_2 C13_2 63.8(4) . . . . ?
C6_3 C1_3 C2_3 C3_3 -0.6(4) . . . . ?
C5_8 C1_3 C2_3 C3_3 177.4(3) . . . . ?
C1_3 C2_3 C3_3 C4_3 -0.2(4) . . . . ?
C1_3 C2_3 C3_3 C11_3 178.8(3) . . . . ?
C2_3 C3_3 C4_3 C5_3 0.1(4) . . . . ?
C11_3 C3_3 C4_3 C5_3 -178.8(3) . . . . ?
C3_3 C4_3 C5_3 C6_3 0.7(5) . . . . ?
C3_3 C4_3 C5_3 C7_3 -179.3(3) . . . . ?
C2_3 C1_3 C6_3 C5_3 1.4(4) . . . . ?
C5_8 C1_3 C6_3 C5_3 -176.4(3) . . . . ?
C4_3 C5_3 C6_3 C1_3 -1.5(4) . . . . ?
C7_3 C5_3 C6_3 C1_3 178.5(3) . . . . ?
C6_3 C5_3 C7_3 C8_3 -26.2(4) . . . . ?
C4_3 C5_3 C7_3 C8_3 153.7(3) . . . . ?
C6_3 C5_3 C7_3 C9_3 93.2(4) . . . . ?
C4_3 C5_3 C7_3 C9_3 -86.9(4) . . . . ?
C6_3 C5_3 C7_3 C10_3 -146.0(3) . . . . ?
C4_3 C5_3 C7_3 C10_3 33.9(4) . . . . ?
C2_3 C3_3 C11_3 C13_3 54.7(4) . . . . ?
C4_3 C3_3 C11_3 C13_3 -126.4(3) . . . . ?
C2_3 C3_3 C11_3 C14_3 -65.2(4) . . . . ?
C4_3 C3_3 C11_3 C14_3 113.7(3) . . . . ?
C2_3 C3_3 C11_3 C12_3 175.1(3) . . . . ?
C4_3 C3_3 C11_3 C12_3 -6.0(4) . . . . ?
C6_4 C1_4 C2_4 C3_4 0.4(4) . . . . ?
C2_6 C1_4 C2_4 C3_4 175.0(3) . . . . ?
C1_4 C2_4 C3_4 C4_4 -1.5(5) . . . . ?
C1_4 C2_4 C3_4 C11_4 179.4(3) . . . . ?
C2_4 C3_4 C4_4 C5_4 1.2(5) . . . . ?
C11_4 C3_4 C4_4 C5_4 -179.7(3) . . . . ?
C3_4 C4_4 C5_4 C6_4 0.4(5) . . . . ?
C3_4 C4_4 C5_4 C7_4 -176.5(3) . . . . ?
C2_4 C1_4 C6_4 C5_4 1.3(4) . . . . ?
C2_6 C1_4 C6_4 C5_4 -173.4(3) . . . . ?
C4_4 C5_4 C6_4 C1_4 -1.6(4) . . . . ?
C7_4 C5_4 C6_4 C1_4 175.2(3) . . . . ?
C4_4 C5_4 C7_4 C10_4 -172.8(3) . . . . ?
C6_4 C5_4 C7_4 C10_4 10.4(4) . . . . ?
C4_4 C5_4 C7_4 C9_4 -51.8(4) . . . . ?
C6_4 C5_4 C7_4 C9_4 131.4(3) . . . . ?
C4_4 C5_4 C7_4 C8_4 68.3(4) . . . . ?
C6_4 C5_4 C7_4 C8_4 -108.5(3) . . . . ?
C2_4 C3_4 C11_4 C14_4 -8.7(5) . . . . ?
C4_4 C3_4 C11_4 C14_4 172.2(3) . . . . ?
C2_4 C3_4 C11_4 C13_4 112.5(4) . . . . ?
C4_4 C3_4 C11_4 C13_4 -66.6(4) . . . . ?
C2_4 C3_4 C11_4 C12_4 -128.4(3) . . . . ?
C4_4 C3_4 C11_4 C12_4 52.6(4) . . . . ?
C5_5 C1_5 C2_5 C3_5 -0.2(3) . . . . ?
Fe4_11 C1_5 C2_5 C3_5 -59.6(2) . . . . ?
C5_5 C1_5 C2_5 Fe4_11 59.5(2) . . . . ?
C1_5 C2_5 C3_5 C4_5 0.1(3) . . . . ?
Fe4_11 C2_5 C3_5 C4_5 -59.5(2) . . . . ?
C1_5 C2_5 C3_5 Fe4_11 59.6(2) . . . . ?
C2_5 C3_5 C4_5 C5_5 -0.1(4) . . . . ?
Fe4_11 C3_5 C4_5 C5_5 -59.5(2) . . . . ?
C2_5 C3_5 C4_5 Fe4_11 59.5(2) . . . . ?
C2_5 C1_5 C5_5 C4_5 0.1(3) . . . . ?
Fe4_11 C1_5 C5_5 C4_5 59.5(2) . . . . ?
C2_5 C1_5 C5_5 Fe4_11 -59.3(2) . . . . ?
C3_5 C4_5 C5_5 C1_5 -0.1(4) . . . . ?
Fe4_11 C4_5 C5_5 C1_5 -59.5(2) . . . . ?
C3_5 C4_5 C5_5 Fe4_11 59.4(2) . . . . ?
C5_6 C1_6 C2_6 C3_6 0.1(3) . . . . ?
Al2_11 C1_6 C2_6 C3_6 -174.5(2) . . . . ?
Fe4_11 C1_6 C2_6 C3_6 58.1(2) . . . . ?
C5_6 C1_6 C2_6 C1_4 178.4(3) . . . . ?
Al2_11 C1_6 C2_6 C1_4 3.8(4) . . . . ?
Fe4_11 C1_6 C2_6 C1_4 -123.5(3) . . . . ?
C5_6 C1_6 C2_6 Fe4_11 -58.07(18) . . . . ?
Al2_11 C1_6 C2_6 Fe4_11 127.3(2) . . . . ?
C6_4 C1_4 C2_6 C3_6 122.8(3) . . . . ?
C2_4 C1_4 C2_6 C3_6 -51.8(4) . . . . ?
C6_4 C1_4 C2_6 C1_6 -55.5(4) . . . . ?
C2_4 C1_4 C2_6 C1_6 130.0(3) . . . . ?
C6_4 C1_4 C2_6 Fe4_11 -151.4(2) . . . . ?
C2_4 C1_4 C2_6 Fe4_11 34.0(4) . . . . ?
C1_6 C2_6 C3_6 C4_6 0.6(3) . . . . ?
C1_4 C2_6 C3_6 C4_6 -177.9(2) . . . . ?
Fe4_11 C2_6 C3_6 C4_6 59.8(2) . . . . ?
C1_6 C2_6 C3_6 Fe4_11 -59.2(2) . . . . ?
C1_4 C2_6 C3_6 Fe4_11 122.3(3) . . . . ?
C2_6 C3_6 C4_6 C5_6 -1.1(3) . . . . ?
Fe4_11 C3_6 C4_6 C5_6 58.9(2) . . . . ?
C2_6 C3_6 C4_6 Fe4_11 -60.0(2) . . . . ?
C3_6 C4_6 C5_6 C1_6 1.1(3) . . . . ?
Fe4_11 C4_6 C5_6 C1_6 60.22(19) . . . . ?
C3_6 C4_6 C5_6 C1_2 -174.2(2) . . . . ?
Fe4_11 C4_6 C5_6 C1_2 -115.1(3) . . . . ?
C3_6 C4_6 C5_6 Fe4_11 -59.1(2) . . . . ?
C2_6 C1_6 C5_6 C4_6 -0.7(3) . . . . ?
Al2_11 C1_6 C5_6 C4_6 174.0(2) . . . . ?
Fe4_11 C1_6 C5_6 C4_6 -59.3(2) . . . . ?
C2_6 C1_6 C5_6 C1_2 174.0(3) . . . . ?
Al2_11 C1_6 C5_6 C1_2 -11.3(4) . . . . ?
Fe4_11 C1_6 C5_6 C1_2 115.5(3) . . . . ?
C2_6 C1_6 C5_6 Fe4_11 58.53(18) . . . . ?
Al2_11 C1_6 C5_6 Fe4_11 -126.7(2) . . . . ?
C6_2 C1_2 C5_6 C4_6 -27.8(4) . . . . ?
C2_2 C1_2 C5_6 C4_6 145.6(3) . . . . ?
C6_2 C1_2 C5_6 C1_6 158.0(3) . . . . ?
C2_2 C1_2 C5_6 C1_6 -28.6(4) . . . . ?
C6_2 C1_2 C5_6 Fe4_11 -111.1(3) . . . . ?
C2_2 C1_2 C5_6 Fe4_11 62.3(4) . . . . ?
C5_7 C1_7 C2_7 C3_7 -0.2(4) . . . . ?
Fe3_11 C1_7 C2_7 C3_7 -60.0(2) . . . . ?
C5_7 C1_7 C2_7 Fe3_11 59.8(2) . . . . ?
C1_7 C2_7 C3_7 C4_7 0.6(4) . . . . ?
Fe3_11 C2_7 C3_7 C4_7 -58.9(2) . . . . ?
C1_7 C2_7 C3_7 Fe3_11 59.5(2) . . . . ?
C2_7 C3_7 C4_7 C5_7 -0.7(4) . . . . ?
Fe3_11 C3_7 C4_7 C5_7 -59.5(2) . . . . ?
C2_7 C3_7 C4_7 Fe3_11 58.7(2) . . . . ?
C2_7 C1_7 C5_7 C4_7 -0.2(4) . . . . ?
Fe3_11 C1_7 C5_7 C4_7 59.4(2) . . . . ?
C2_7 C1_7 C5_7 Fe3_11 -59.6(2) . . . . ?
C3_7 C4_7 C5_7 C1_7 0.6(4) . . . . ?
Fe3_11 C4_7 C5_7 C1_7 -59.2(2) . . . . ?
C3_7 C4_7 C5_7 Fe3_11 59.8(2) . . . . ?
C5_8 C1_8 C2_8 C3_8 0.0(3) . . . . ?
Al1_11 C1_8 C2_8 C3_8 -170.0(2) . . . . ?
Fe3_11 C1_8 C2_8 C3_8 58.3(2) . . . . ?
C5_8 C1_8 C2_8 C1_1 179.0(10) . . . . ?
Al1_11 C1_8 C2_8 C1_1 9.0(10) . . . . ?
Fe3_11 C1_8 C2_8 C1_1 -122.7(10) . . . . ?
C5_8 C1_8 C2_8 C1_111 179.1(13) . . . . ?
Al1_11 C1_8 C2_8 C1_111 9.2(13) . . . . ?
Fe3_11 C1_8 C2_8 C1_111 -122.5(13) . . . . ?
C5_8 C1_8 C2_8 Fe3_11 -58.33(19) . . . . ?
Al1_11 C1_8 C2_8 Fe3_11 131.7(2) . . . . ?
C2_1 C1_1 C2_8 C3_8 62(2) . . . . ?
C6_1 C1_1 C2_8 C3_8 -121.7(12) . . . . ?
C2_1 C1_1 C2_8 C1_8 -117.3(15) . . . . ?
C6_1 C1_1 C2_8 C1_8 59.4(18) . . . . ?
C2_1 C1_1 C2_8 Fe3_11 148.1(13) . . . . ?
C6_1 C1_1 C2_8 Fe3_11 -35.1(19) . . . . ?
C2_111 C1_111 C2_8 C3_8 -119.8(16) . . . . ?
C6_111 C1_111 C2_8 C3_8 47(3) . . . . ?
C2_111 C1_111 C2_8 C1_8 61(3) . . . . ?
C6_111 C1_111 C2_8 C1_8 -132.0(17) . . . . ?
C2_111 C1_111 C2_8 Fe3_11 -32(3) . . . . ?
C6_111 C1_111 C2_8 Fe3_11 134.7(15) . . . . ?
C1_8 C2_8 C3_8 C4_8 0.0(3) . . . . ?
C1_1 C2_8 C3_8 C4_8 -179.1(9) . . . . ?
C1_111 C2_8 C3_8 C4_8 -179.2(12) . . . . ?
Fe3_11 C2_8 C3_8 C4_8 59.2(2) . . . . ?
C1_8 C2_8 C3_8 Fe3_11 -59.2(2) . . . . ?
C1_1 C2_8 C3_8 Fe3_11 121.7(9) . . . . ?
C1_111 C2_8 C3_8 Fe3_11 121.6(12) . . . . ?
C2_8 C3_8 C4_8 C5_8 0.1(4) . . . . ?
Fe3_11 C3_8 C4_8 C5_8 59.5(2) . . . . ?
C2_8 C3_8 C4_8 Fe3_11 -59.5(2) . . . . ?
C3_8 C4_8 C5_8 C1_8 -0.1(4) . . . . ?
Fe3_11 C4_8 C5_8 C1_8 59.9(2) . . . . ?
C3_8 C4_8 C5_8 C1_3 178.3(3) . . . . ?
Fe3_11 C4_8 C5_8 C1_3 -121.8(3) . . . . ?
C3_8 C4_8 C5_8 Fe3_11 -60.0(2) . . . . ?
C2_8 C1_8 C5_8 C4_8 0.1(3) . . . . ?
Al1_11 C1_8 C5_8 C4_8 169.8(2) . . . . ?
Fe3_11 C1_8 C5_8 C4_8 -58.9(2) . . . . ?
C2_8 C1_8 C5_8 C1_3 -178.1(3) . . . . ?
Al1_11 C1_8 C5_8 C1_3 -8.4(5) . . . . ?
Fe3_11 C1_8 C5_8 C1_3 122.9(3) . . . . ?
C2_8 C1_8 C5_8 Fe3_11 58.93(19) . . . . ?
Al1_11 C1_8 C5_8 Fe3_11 -131.3(2) . . . . ?
C2_3 C1_3 C5_8 C4_8 -40.0(4) . . . . ?
C6_3 C1_3 C5_8 C4_8 137.9(3) . . . . ?
C2_3 C1_3 C5_8 C1_8 138.0(3) . . . . ?
C6_3 C1_3 C5_8 C1_8 -44.1(5) . . . . ?
C2_3 C1_3 C5_8 Fe3_11 -127.0(3) . . . . ?
C6_3 C1_3 C5_8 Fe3_11 50.9(4) . . . . ?
N5_9 C1_9 N2_9 C3_9 0.3(3) . . . . ?
Al1_11 C1_9 N2_9 C3_9 -171.3(2) . . . . ?
N5_9 C1_9 N2_9 C9_9 -177.5(3) . . . . ?
Al1_11 C1_9 N2_9 C9_9 10.9(4) . . . . ?
C1_9 N2_9 C3_9 C4_9 0.2(4) . . . . ?
C9_9 N2_9 C3_9 C4_9 178.1(3) . . . . ?
C1_9 N2_9 C3_9 C8_9 179.5(3) . . . . ?
C9_9 N2_9 C3_9 C8_9 -2.7(5) . . . . ?
N2_9 C3_9 C4_9 N5_9 -0.6(4) . . . . ?
C8_9 C3_9 C4_9 N5_9 -179.7(4) . . . . ?
N2_9 C3_9 C4_9 C7_9 176.4(3) . . . . ?
C8_9 C3_9 C4_9 C7_9 -2.8(7) . . . . ?
N2_9 C1_9 N5_9 C4_9 -0.6(3) . . . . ?
Al1_11 C1_9 N5_9 C4_9 171.3(2) . . . . ?
N2_9 C1_9 N5_9 C6_9 175.9(3) . . . . ?
Al1_11 C1_9 N5_9 C6_9 -12.1(4) . . . . ?
C3_9 C4_9 N5_9 C1_9 0.8(4) . . . . ?
C7_9 C4_9 N5_9 C1_9 -176.5(3) . . . . ?
C3_9 C4_9 N5_9 C6_9 -175.8(3) . . . . ?
C7_9 C4_9 N5_9 C6_9 6.9(5) . . . . ?
N5_10 C1_10 N2_10 C3_10 -0.8(4) . . . . ?
Al2_11 C1_10 N2_10 C3_10 -170.5(3) . . . . ?
N5_10 C1_10 N2_10 C10_10 176.7(3) . . . . ?
Al2_11 C1_10 N2_10 C10_10 7.0(5) . . . . ?
C1_10 N2_10 C3_10 C4_10 1.1(4) . . . . ?
C10_10 N2_10 C3_10 C4_10 -176.3(3) . . . . ?
C1_10 N2_10 C3_10 C9_10 -178.8(4) . . . . ?
C10_10 N2_10 C3_10 C9_10 3.8(5) . . . . ?
N2_10 C3_10 C4_10 N5_10 -0.9(4) . . . . ?
C9_10 C3_10 C4_10 N5_10 178.9(4) . . . . ?
N2_10 C3_10 C4_10 C8_10 179.3(4) . . . . ?
C9_10 C3_10 C4_10 C8_10 -0.9(7) . . . . ?
N2_10 C1_10 N5_10 C4_10 0.2(4) . . . . ?
Al2_11 C1_10 N5_10 C4_10 171.0(2) . . . . ?
N2_10 C1_10 N5_10 C6_10 -179.8(3) . . . . ?
Al2_11 C1_10 N5_10 C6_10 -9.1(4) . . . . ?
C3_10 C4_10 N5_10 C1_10 0.4(4) . . . . ?
C8_10 C4_10 N5_10 C1_10 -179.8(3) . . . . ?
C3_10 C4_10 N5_10 C6_10 -179.5(3) . . . . ?
C8_10 C4_10 N5_10 C6_10 0.3(5) . . . . ?
C1_10 N5_10 C6_10 Al1_11 -0.6(4) . . . . ?
C4_10 N5_10 C6_10 Al1_11 179.3(3) . . . . ?
C1_12 C2_12 C3_12 C4_12 -178.3(4) . . . . ?
C2_12 C3_12 C4_12 C5_12 -177.0(4) . . . . ?
C3_12 C4_12 C5_12 C6_12 -178.5(4) . . . . ?
